data_7116442
loop_
_publ_author_name
'Ayana Kashima'
'Mika Sakate'
'Hiromi Ota'
'Akira Fuyuhiro'
'Yukinari Sunatsuki'
'Takayoshi Suzuki'

_publ_section_title
;
 Thyminate(2-)-bridged cyclic tetranuclear rhodium(III) complexes formed
 by a template of a sodium, calcium or lanthanoid ion
;
_journal_name_full Chem.Commun.
_journal_page_first 1889
_journal_paper_doi 10.1039/C4cc09087J
_journal_volume 51
_journal_year 2015
_chemical_formula_moiety 'C62 H79 Ca N10 O11 Rh4 1+, 0.5(N O3), 0.5(O H), 9(H2 O)'
_chemical_formula_sum 'C62 H97.5 Ca N10.5 O22 Rh4'
_chemical_formula_weight 1793.72
_chemical_name_systematic
; 
 ? 
;
_space_group_IT_number 2
_symmetry_cell_setting triclinic
_symmetry_space_group_name_Hall '-P 1'
_symmetry_space_group_name_H-M 'P -1'
_atom_sites_solution_hydrogens geom
_atom_sites_solution_primary direct
_atom_sites_solution_secondary difmap
_audit_creation_method SHELXL-97
_audit_update_record
;
2014-11-12 deposited with the CCDC.
2014-12-11 downloaded from the CCDC.
;
_cell_angle_alpha 89.602(2)
_cell_angle_beta 75.171(2)
_cell_angle_gamma 87.676(3)
_cell_formula_units_Z 2
_cell_length_a 11.3211(7)
_cell_length_b 18.6735(10)
_cell_length_c 18.7302(8)
_cell_measurement_reflns_used 27953
_cell_measurement_temperature 192(2)
_cell_measurement_theta_max 27.50
_cell_measurement_theta_min 3.13
_cell_volume 3824.6(4)
_computing_cell_refinement 'RAPID AUTO'
_computing_data_collection 'RAPID AUTO'
_computing_data_reduction 'RAPID AUTO'
_computing_publication_material SHELXL-97
_computing_structure_refinement SHELXL-97
_computing_structure_solution SHELXS-97
_diffrn_ambient_temperature 192(2)
_diffrn_detector_area_resol_mean 10.00
_diffrn_measured_fraction_theta_full 0.984
_diffrn_measured_fraction_theta_max 0.984
_diffrn_measurement_device_type 'Rigaku R-AXIS RAPID'
_diffrn_measurement_method \w
_diffrn_radiation_monochromator graphite
_diffrn_radiation_source 'fine-focus sealed tube'
_diffrn_radiation_type 'Mo K\a'
_diffrn_radiation_wavelength 0.71075
_diffrn_reflns_av_R_equivalents 0.0699
_diffrn_reflns_av_sigmaI/netI 0.0977
_diffrn_reflns_limit_h_max 14
_diffrn_reflns_limit_h_min -14
_diffrn_reflns_limit_k_max 22
_diffrn_reflns_limit_k_min -24
_diffrn_reflns_limit_l_max 24
_diffrn_reflns_limit_l_min -24
_diffrn_reflns_number 36759
_diffrn_reflns_theta_full 27.49
_diffrn_reflns_theta_max 27.49
_diffrn_reflns_theta_min 3.13
_exptl_absorpt_coefficient_mu 0.991
_exptl_absorpt_correction_T_max 0.8265
_exptl_absorpt_correction_T_min 0.7898
_exptl_absorpt_correction_type numerical
_exptl_absorpt_process_details NUMABS
_exptl_crystal_colour orange
_exptl_crystal_density_diffrn 1.558
_exptl_crystal_density_method 'not measured'
_exptl_crystal_description block
_exptl_crystal_F_000 1838
_exptl_crystal_size_max 0.25
_exptl_crystal_size_mid 0.25
_exptl_crystal_size_min 0.20
_refine_diff_density_max 1.692
_refine_diff_density_min -1.011
_refine_diff_density_rms 0.147
_refine_ls_extinction_method none
_refine_ls_goodness_of_fit_ref 1.068
_refine_ls_hydrogen_treatment constr
_refine_ls_matrix_type full
_refine_ls_number_parameters 937
_refine_ls_number_reflns 17268
_refine_ls_number_restraints 0
_refine_ls_restrained_S_all 1.068
_refine_ls_R_factor_all 0.0660
_refine_ls_R_factor_gt 0.0545
_refine_ls_shift/su_max 0.002
_refine_ls_shift/su_mean 0.000
_refine_ls_structure_factor_coef Fsqd
_refine_ls_weighting_details 'calc w=1/[\s^2^(Fo^2^)+(0.0594P)^2^+5.5009P] where P=(Fo^2^+2Fc^2^)/3'
_refine_ls_weighting_scheme calc
_refine_ls_wR_factor_gt 0.1441
_refine_ls_wR_factor_ref 0.1585
_reflns_number_gt 13848
_reflns_number_total 17268
_reflns_threshold_expression >2sigma(I)
_cod_data_source_file c4cc09087j2a.cif
_cod_data_source_block Rh4CaNO3
_cod_database_code 7116442

loop_
_symmetry_equiv_pos_as_xyz
'x, y, z'
'-x, -y, -z'

loop_
_atom_site_label
_atom_site_type_symbol
_atom_site_fract_x
_atom_site_fract_y
_atom_site_fract_z
_atom_site_U_iso_or_equiv
_atom_site_adp_type
_atom_site_occupancy
_atom_site_symmetry_multiplicity
_atom_site_calc_flag
_atom_site_refinement_flags
Rh1 Rh 0.69231(3) 0.751558(17) 0.426999(15) 0.02411(9) Uani 1 1 d .
Rh2 Rh 0.70700(3) 0.539541(16) 0.224348(15) 0.02223(9) Uani 1 1 d .
Rh3 Rh 0.68992(3) 0.739919(16) 0.014256(15) 0.02451(9) Uani 1 1 d .
Rh4 Rh 0.68969(3) 0.951530(17) 0.215359(16) 0.02536(10) Uani 1 1 d .
Ca1 Ca 0.76986(8) 0.74571(4) 0.20955(4) 0.02602(18) Uani 1 1 d .
O1 O 0.7369(3) 0.64104(15) 0.28174(13) 0.0250(6) Uani 1 1 d .
O2 O 0.4228(3) 0.49725(17) 0.35089(16) 0.0401(8) Uani 1 1 d .
O3 O 0.7315(3) 0.67786(15) 0.11125(14) 0.0249(6) Uani 1 1 d .
O4 O 0.4066(3) 0.65723(19) 0.01944(18) 0.0453(9) Uani 1 1 d .
O5 O 0.7255(3) 0.84913(15) 0.14694(14) 0.0265(6) Uani 1 1 d .
O6 O 0.3931(3) 0.99540(18) 0.18317(18) 0.0436(8) Uani 1 1 d .
O7 O 0.7262(3) 0.81404(15) 0.32017(14) 0.0270(6) Uani 1 1 d .
O8 O 0.3898(3) 0.83050(17) 0.50657(15) 0.0387(7) Uani 1 1 d .
O9 O 0.9697(4) 0.7531(4) 0.2352(2) 0.109(2) Uani 1 1 d .
O10 O 0.9752(4) 0.7392(4) 0.1262(2) 0.096(2) Uani 1 1 d .
O11 O 1.1434(4) 0.7436(2) 0.1576(2) 0.0655(11) Uani 1 1 d .
O12 O 0.2229(18) 0.2960(8) 0.3146(9) 0.128(6) Uani 0.50 1 d P
O16A O -0.007(3) 0.176(3) 0.2299(15) 0.29(3) Uani 0.33 1 d P
O16B O -0.068(3) 0.2402(17) 0.2451(13) 0.165(15) Uani 0.33 1 d P
O16C O -0.0829(16) 0.1765(14) 0.2546(10) 0.098(7) Uani 0.33 1 d P
O19 O 0.0022(4) 0.4578(3) 0.4374(2) 0.0681(12) Uani 1 1 d .
O20 O 0.2152(4) 0.4490(3) 0.3201(2) 0.0661(11) Uani 1 1 d .
O21 O 0.1926(5) 0.0558(3) 0.2917(2) 0.0770(13) Uani 1 1 d .
O22 O 0.9729(5) 0.3087(3) 0.4258(3) 0.0994(18) Uani 1 1 d .
O23 O 0.8552(5) 0.1799(3) 0.4203(3) 0.0928(17) Uani 1 1 d .
O24 O 0.7593(5) 0.2406(3) 0.1615(3) 0.1030(18) Uani 1 1 d .
O25 O 0.8019(5) 0.2880(4) 0.0101(3) 0.104(2) Uani 1 1 d .
O26 O 0.9983(4) 0.0453(3) 0.4315(3) 0.0847(15) Uani 1 1 d .
O121 O 0.1142(14) 0.3042(8) 0.2683(6) 0.120(5) Uani 0.50 1 d P
O122 O 0.277(2) 0.263(2) 0.2748(9) 0.30(2) Uani 0.50 1 d P
O123 O 0.1455(14) 0.1965(5) 0.2467(4) 0.115(5) Uani 0.50 1 d P
N1 N 0.5886(3) 0.67838(17) 0.38643(16) 0.0246(7) Uani 1 1 d .
N2 N 0.5823(3) 0.57074(18) 0.32172(16) 0.0249(7) Uani 1 1 d .
N3 N 0.5912(3) 0.59686(18) 0.17119(17) 0.0265(7) Uani 1 1 d .
N4 N 0.5705(3) 0.66373(18) 0.06816(17) 0.0252(7) Uani 1 1 d .
N5 N 0.5798(3) 0.81484(18) 0.08795(17) 0.0263(7) Uani 1 1 d .
N6 N 0.5621(3) 0.92140(18) 0.15880(17) 0.0268(7) Uani 1 1 d .
N7 N 0.5802(3) 0.89917(18) 0.30578(17) 0.0268(7) Uani 1 1 d .
N8 N 0.5620(3) 0.82938(18) 0.41311(17) 0.0277(7) Uani 1 1 d .
N9 N 1.0328(4) 0.7452(2) 0.1725(2) 0.0391(9) Uani 1 1 d .
N10 N 0.5312(4) 0.7484(2) 0.24635(19) 0.0355(8) Uani 1 1 d .
N12 N 0.1902(14) 0.2594(8) 0.2738(7) 0.080(4) Uani 0.50 1 d P
C1 C 0.8482(5) 0.7792(3) 0.4669(2) 0.0388(11) Uani 1 1 d .
C2 C 0.7387(5) 0.7931(3) 0.5224(2) 0.0393(11) Uani 1 1 d .
C3 C 0.6764(5) 0.7261(3) 0.5390(2) 0.0393(11) Uani 1 1 d .
C4 C 0.7528(5) 0.6716(3) 0.4943(2) 0.0380(11) Uani 1 1 d .
C5 C 0.8571(4) 0.7041(2) 0.4480(2) 0.0341(10) Uani 1 1 d .
C6 C 0.9417(5) 0.8303(3) 0.4320(3) 0.0568(15) Uani 1 1 d .
H6A H 0.9641 0.8232 0.3783 0.068 Uiso 1 1 calc R
H6B H 1.0144 0.8222 0.4508 0.068 Uiso 1 1 calc R
H6C H 0.9089 0.8794 0.4436 0.068 Uiso 1 1 calc R
C7 C 0.6958(6) 0.8645(3) 0.5574(3) 0.0628(17) Uani 1 1 d .
H7A H 0.7165 0.8673 0.6050 0.075 Uiso 1 1 calc R
H7B H 0.6069 0.8704 0.5653 0.075 Uiso 1 1 calc R
H7C H 0.7358 0.9026 0.5249 0.075 Uiso 1 1 calc R
C8 C 0.5607(5) 0.7162(4) 0.5955(3) 0.0646(18) Uani 1 1 d .
H8A H 0.5759 0.6843 0.6343 0.077 Uiso 1 1 calc R
H8B H 0.5016 0.6949 0.5726 0.077 Uiso 1 1 calc R
H8C H 0.5278 0.7627 0.6172 0.077 Uiso 1 1 calc R
C9 C 0.7257(6) 0.5939(3) 0.4943(3) 0.0592(16) Uani 1 1 d .
H9A H 0.7922 0.5652 0.5064 0.071 Uiso 1 1 calc R
H9B H 0.7181 0.5801 0.4453 0.071 Uiso 1 1 calc R
H9C H 0.6488 0.5854 0.5312 0.071 Uiso 1 1 calc R
C10 C 0.9602(5) 0.6658(3) 0.3951(3) 0.0535(14) Uani 1 1 d .
H10A H 0.9326 0.6204 0.3806 0.064 Uiso 1 1 calc R
H10B H 1.0274 0.6564 0.4185 0.064 Uiso 1 1 calc R
H10C H 0.9887 0.6956 0.3512 0.064 Uiso 1 1 calc R
C11 C 0.6351(4) 0.6316(2) 0.33178(19) 0.0229(8) Uani 1 1 d .
C12 C 0.4681(4) 0.5538(2) 0.3632(2) 0.0281(9) Uani 1 1 d .
C13 C 0.4098(4) 0.6068(2) 0.4187(2) 0.0293(9) Uani 1 1 d .
C14 C 0.4728(4) 0.6643(2) 0.4279(2) 0.0283(9) Uani 1 1 d .
H14 H 0.4345 0.6975 0.4657 0.034 Uiso 1 1 calc R
C15 C 0.2822(5) 0.5961(3) 0.4634(3) 0.0464(12) Uani 1 1 d .
H15A H 0.2514 0.6391 0.4932 0.056 Uiso 1 1 calc R
H15B H 0.2816 0.5548 0.4961 0.056 Uiso 1 1 calc R
H15C H 0.2298 0.5874 0.4303 0.056 Uiso 1 1 calc R
C16 C 0.8697(4) 0.4770(2) 0.2258(2) 0.0338(10) Uani 1 1 d .
C17 C 0.7664(4) 0.4347(2) 0.2515(2) 0.0358(10) Uani 1 1 d .
C18 C 0.7028(5) 0.4315(2) 0.1940(3) 0.0381(10) Uani 1 1 d .
C19 C 0.7734(4) 0.4689(2) 0.1311(2) 0.0312(9) Uani 1 1 d .
C20 C 0.8730(4) 0.4988(2) 0.1512(2) 0.0312(9) Uani 1 1 d .
C21 C 0.9630(5) 0.4958(4) 0.2657(3) 0.0567(15) Uani 1 1 d .
H21A H 1.0359 0.4642 0.2491 0.068 Uiso 1 1 calc R
H21B H 0.9290 0.4899 0.3190 0.068 Uiso 1 1 calc R
H21C H 0.9851 0.5457 0.2553 0.068 Uiso 1 1 calc R
C22 C 0.7289(6) 0.4004(3) 0.3249(3) 0.0627(17) Uani 1 1 d .
H22A H 0.7133 0.4373 0.3636 0.075 Uiso 1 1 calc R
H22B H 0.7943 0.3670 0.3314 0.075 Uiso 1 1 calc R
H22C H 0.6543 0.3743 0.3285 0.075 Uiso 1 1 calc R
C23 C 0.5922(5) 0.3910(3) 0.1981(3) 0.0549(14) Uani 1 1 d .
H23A H 0.6146 0.3398 0.1913 0.066 Uiso 1 1 calc R
H23B H 0.5538 0.4075 0.1593 0.066 Uiso 1 1 calc R
H23C H 0.5345 0.3988 0.2465 0.066 Uiso 1 1 calc R
C24 C 0.7415(5) 0.4763(3) 0.0590(3) 0.0490(13) Uani 1 1 d .
H24A H 0.6524 0.4775 0.0673 0.059 Uiso 1 1 calc R
H24B H 0.7775 0.4354 0.0272 0.059 Uiso 1 1 calc R
H24C H 0.7735 0.5208 0.0350 0.059 Uiso 1 1 calc R
C25 C 0.9660(5) 0.5443(3) 0.1038(3) 0.0466(12) Uani 1 1 d .
H25A H 0.9256 0.5877 0.0898 0.056 Uiso 1 1 calc R
H25B H 1.0088 0.5176 0.0592 0.056 Uiso 1 1 calc R
H25C H 1.0250 0.5578 0.1310 0.056 Uiso 1 1 calc R
C26 C 0.6308(4) 0.6449(2) 0.1183(2) 0.0240(8) Uani 1 1 d .
C27 C 0.4570(4) 0.6395(2) 0.0686(2) 0.0316(9) Uani 1 1 d .
C28 C 0.4059(4) 0.5928(2) 0.1298(2) 0.0310(9) Uani 1 1 d .
C29 C 0.4766(4) 0.5736(2) 0.1761(2) 0.0278(8) Uani 1 1 d .
H29 H 0.4436 0.5414 0.2150 0.033 Uiso 1 1 calc R
C30 C 0.2786(4) 0.5683(3) 0.1398(3) 0.0402(11) Uani 1 1 d .
H30A H 0.2744 0.5399 0.0968 0.048 Uiso 1 1 calc R
H30B H 0.2219 0.6101 0.1448 0.048 Uiso 1 1 calc R
H30C H 0.2561 0.5389 0.1844 0.048 Uiso 1 1 calc R
C31 C 0.8466(5) 0.7098(2) -0.0742(2) 0.0359(10) Uani 1 1 d .
C32 C 0.7377(5) 0.6957(2) -0.0954(2) 0.0384(11) Uani 1 1 d .
C33 C 0.6695(5) 0.7642(3) -0.0917(2) 0.0401(11) Uani 1 1 d .
C34 C 0.7401(5) 0.8183(3) -0.0714(2) 0.0411(12) Uani 1 1 d .
C35 C 0.8477(4) 0.7858(2) -0.0580(2) 0.0348(10) Uani 1 1 d .
C36 C 0.9462(5) 0.6563(3) -0.0712(3) 0.0500(13) Uani 1 1 d .
H36A H 0.9806 0.6355 -0.1204 0.060 Uiso 1 1 calc R
H36B H 0.9132 0.6182 -0.0365 0.060 Uiso 1 1 calc R
H36C H 1.0105 0.6798 -0.0547 0.060 Uiso 1 1 calc R
C37 C 0.6992(6) 0.6261(3) -0.1163(3) 0.0586(16) Uani 1 1 d .
H37A H 0.6916 0.5926 -0.0750 0.070 Uiso 1 1 calc R
H37B H 0.7602 0.6068 -0.1595 0.070 Uiso 1 1 calc R
H37C H 0.6200 0.6326 -0.1282 0.070 Uiso 1 1 calc R
C38 C 0.5507(6) 0.7749(4) -0.1129(3) 0.0629(17) Uani 1 1 d .
H38A H 0.5627 0.8057 -0.1566 0.075 Uiso 1 1 calc R
H38B H 0.4893 0.7976 -0.0719 0.075 Uiso 1 1 calc R
H38C H 0.5225 0.7283 -0.1241 0.075 Uiso 1 1 calc R
C39 C 0.7047(6) 0.8960(3) -0.0639(3) 0.0572(15) Uani 1 1 d .
H39A H 0.7064 0.9160 -0.1127 0.069 Uiso 1 1 calc R
H39B H 0.7624 0.9209 -0.0426 0.069 Uiso 1 1 calc R
H39C H 0.6220 0.9024 -0.0315 0.069 Uiso 1 1 calc R
C40 C 0.9465(5) 0.8223(3) -0.0357(3) 0.0522(13) Uani 1 1 d .
H40A H 0.9127 0.8469 0.0116 0.063 Uiso 1 1 calc R
H40B H 0.9824 0.8574 -0.0734 0.063 Uiso 1 1 calc R
H40C H 1.0099 0.7868 -0.0305 0.063 Uiso 1 1 calc R
C41 C 0.6210(4) 0.8598(2) 0.1297(2) 0.0266(8) Uani 1 1 d .
C42 C 0.4458(4) 0.9390(2) 0.1540(2) 0.0326(9) Uani 1 1 d .
C43 C 0.3926(4) 0.8887(2) 0.1139(2) 0.0325(9) Uani 1 1 d .
C44 C 0.4626(4) 0.8303(2) 0.0825(2) 0.0320(9) Uani 1 1 d .
H44 H 0.4280 0.7982 0.0551 0.038 Uiso 1 1 calc R
C45 C 0.2645(5) 0.9022(3) 0.1087(3) 0.0436(11) Uani 1 1 d .
H45A H 0.2564 0.9499 0.0880 0.052 Uiso 1 1 calc R
H45B H 0.2086 0.8996 0.1581 0.052 Uiso 1 1 calc R
H45C H 0.2441 0.8659 0.0767 0.052 Uiso 1 1 calc R
C46 C 0.8539(5) 1.0045(2) 0.1644(2) 0.0376(11) Uani 1 1 d .
C47 C 0.7516(5) 1.0488(2) 0.1602(2) 0.0378(10) Uani 1 1 d .
C48 C 0.6810(5) 1.0639(2) 0.2351(3) 0.0400(11) Uani 1 1 d .
C49 C 0.7457(5) 1.0291(3) 0.2839(2) 0.0399(11) Uani 1 1 d .
C50 C 0.8499(5) 0.9911(3) 0.2408(2) 0.0383(11) Uani 1 1 d .
C51 C 0.9511(5) 0.9749(3) 0.1015(3) 0.0535(14) Uani 1 1 d .
H51A H 0.9679 0.9242 0.1106 0.064 Uiso 1 1 calc R
H51B H 1.0257 1.0014 0.0965 0.064 Uiso 1 1 calc R
H51C H 0.9239 0.9795 0.0560 0.064 Uiso 1 1 calc R
C52 C 0.7197(6) 1.0758(3) 0.0921(3) 0.0574(15) Uani 1 1 d .
H52A H 0.7085 1.0352 0.0620 0.069 Uiso 1 1 calc R
H52B H 0.7859 1.1047 0.0636 0.069 Uiso 1 1 calc R
H52C H 0.6438 1.1054 0.1058 0.069 Uiso 1 1 calc R
C53 C 0.5688(6) 1.1109(3) 0.2566(3) 0.0635(17) Uani 1 1 d .
H53A H 0.5846 1.1525 0.2840 0.076 Uiso 1 1 calc R
H53B H 0.5023 1.0841 0.2879 0.076 Uiso 1 1 calc R
H53C H 0.5452 1.1273 0.2122 0.076 Uiso 1 1 calc R
C54 C 0.7069(7) 1.0302(3) 0.3663(3) 0.0643(18) Uani 1 1 d .
H54A H 0.7721 1.0493 0.3855 0.077 Uiso 1 1 calc R
H54B H 0.6908 0.9813 0.3846 0.077 Uiso 1 1 calc R
H54C H 0.6324 1.0606 0.3828 0.077 Uiso 1 1 calc R
C55 C 0.9456(5) 0.9484(3) 0.2673(3) 0.0585(15) Uani 1 1 d .
H55A H 0.9072 0.9094 0.2990 0.070 Uiso 1 1 calc R
H55B H 0.9849 0.9796 0.2954 0.070 Uiso 1 1 calc R
H55C H 1.0071 0.9283 0.2247 0.070 Uiso 1 1 calc R
C56 C 0.6220(4) 0.8491(2) 0.3451(2) 0.0251(8) Uani 1 1 d .
C57 C 0.4446(4) 0.8530(2) 0.4451(2) 0.0297(9) Uani 1 1 d .
C58 C 0.3916(4) 0.9048(2) 0.4026(2) 0.0316(9) Uani 1 1 d .
C59 C 0.4633(4) 0.9251(2) 0.3364(2) 0.0301(9) Uani 1 1 d .
H59 H 0.4299 0.9601 0.3093 0.036 Uiso 1 1 calc R
C60 C 0.2641(5) 0.9329(3) 0.4313(3) 0.0447(12) Uani 1 1 d .
H60A H 0.2080 0.8936 0.4355 0.054 Uiso 1 1 calc R
H60B H 0.2452 0.9692 0.3974 0.054 Uiso 1 1 calc R
H60C H 0.2548 0.9545 0.4801 0.054 Uiso 1 1 calc R
C61 C 0.4281(5) 0.7491(3) 0.2652(3) 0.0414(11) Uani 1 1 d .
C62 C 0.2957(6) 0.7505(5) 0.2909(4) 0.089(3) Uani 1 1 d .
H62A H 0.2674 0.7921 0.3231 0.107 Uiso 1 1 calc R
H62B H 0.2702 0.7065 0.3185 0.107 Uiso 1 1 calc R
H62C H 0.2602 0.7536 0.2484 0.107 Uiso 1 1 calc R

loop_
_atom_site_aniso_label
_atom_site_aniso_U_11
_atom_site_aniso_U_22
_atom_site_aniso_U_33
_atom_site_aniso_U_23
_atom_site_aniso_U_13
_atom_site_aniso_U_12
Rh1 0.02765(19) 0.02471(18) 0.01958(16) -0.00249(11) -0.00519(12) -0.00142(13)
Rh2 0.02384(18) 0.02205(18) 0.02011(16) -0.00209(11) -0.00452(12) 0.00058(13)
Rh3 0.0307(2) 0.02120(18) 0.02118(17) -0.00252(11) -0.00635(12) 0.00261(13)
Rh4 0.0313(2) 0.02223(18) 0.02080(17) -0.00170(11) -0.00349(12) -0.00024(14)
Ca1 0.0287(5) 0.0255(4) 0.0230(4) -0.0017(3) -0.0050(3) -0.0007(3)
O1 0.0233(15) 0.0282(15) 0.0216(13) -0.0017(10) -0.0025(10) -0.0015(12)
O2 0.042(2) 0.0345(18) 0.0383(17) -0.0065(13) 0.0014(14) -0.0097(15)
O3 0.0253(15) 0.0247(15) 0.0249(14) -0.0004(10) -0.0063(11) -0.0020(12)
O4 0.048(2) 0.050(2) 0.049(2) 0.0089(15) -0.0305(16) -0.0093(17)
O5 0.0285(16) 0.0252(15) 0.0239(14) -0.0033(10) -0.0036(11) 0.0026(12)
O6 0.045(2) 0.040(2) 0.0453(19) -0.0123(14) -0.0134(15) 0.0192(16)
O7 0.0278(16) 0.0280(16) 0.0226(14) -0.0025(10) -0.0023(11) 0.0015(12)
O8 0.0388(19) 0.0418(19) 0.0265(15) 0.0006(12) 0.0067(12) 0.0053(15)
O9 0.036(3) 0.242(8) 0.048(3) 0.002(3) -0.006(2) -0.009(3)
O10 0.032(2) 0.208(7) 0.047(2) -0.007(3) -0.0047(18) -0.012(3)
O11 0.032(2) 0.074(3) 0.088(3) -0.004(2) -0.010(2) -0.006(2)
O12 0.181(18) 0.097(10) 0.148(14) -0.025(9) -0.121(14) 0.007(10)
O16A 0.12(2) 0.63(8) 0.14(2) 0.26(4) -0.081(18) -0.11(3)
O16B 0.20(3) 0.22(3) 0.099(15) -0.078(18) -0.117(18) 0.14(3)
O16C 0.034(8) 0.18(2) 0.080(11) -0.025(12) -0.002(7) -0.053(12)
O19 0.065(3) 0.084(3) 0.053(2) -0.005(2) -0.011(2) 0.004(2)
O20 0.052(3) 0.086(3) 0.065(3) 0.000(2) -0.020(2) -0.014(2)
O21 0.075(3) 0.075(3) 0.070(3) -0.007(2) -0.003(2) 0.014(3)
O22 0.073(4) 0.073(4) 0.129(5) -0.019(3) 0.018(3) -0.013(3)
O23 0.059(3) 0.090(4) 0.110(4) -0.006(3) 0.018(3) -0.027(3)
O24 0.070(4) 0.099(4) 0.123(5) 0.008(3) 0.003(3) 0.011(3)
O25 0.073(4) 0.175(6) 0.068(3) -0.019(3) -0.035(3) 0.055(4)
O26 0.052(3) 0.110(4) 0.085(3) -0.031(3) -0.004(2) 0.011(3)
O121 0.139(12) 0.127(11) 0.062(7) 0.006(6) 0.033(7) 0.005(10)
O122 0.15(2) 0.68(7) 0.042(10) 0.034(19) 0.014(11) 0.09(3)
O123 0.238(16) 0.036(5) 0.036(5) 0.004(3) 0.021(6) 0.026(7)
N1 0.0286(19) 0.0222(17) 0.0232(16) -0.0034(12) -0.0066(13) -0.0036(14)
N2 0.0260(18) 0.0254(18) 0.0214(16) -0.0015(12) -0.0023(12) -0.0021(14)
N3 0.0261(19) 0.0280(19) 0.0246(17) -0.0016(12) -0.0053(13) 0.0007(15)
N4 0.0220(18) 0.0262(18) 0.0291(17) -0.0012(12) -0.0092(13) -0.0022(14)
N5 0.0263(19) 0.0234(18) 0.0282(17) -0.0067(12) -0.0059(13) 0.0055(14)
N6 0.031(2) 0.0243(18) 0.0246(17) -0.0030(12) -0.0075(13) 0.0042(15)
N7 0.0270(19) 0.0281(19) 0.0230(16) -0.0010(12) -0.0026(13) 0.0012(15)
N8 0.034(2) 0.0254(18) 0.0217(16) -0.0031(12) -0.0035(13) 0.0030(15)
N9 0.026(2) 0.040(2) 0.049(2) -0.0029(17) -0.0056(17) 0.0010(17)
N10 0.039(2) 0.035(2) 0.0323(19) -0.0030(14) -0.0077(16) 0.0012(17)
N12 0.069(9) 0.089(10) 0.060(8) 0.001(6) 0.021(7) 0.025(8)
C1 0.040(3) 0.045(3) 0.037(2) 0.0029(19) -0.019(2) -0.009(2)
C2 0.046(3) 0.049(3) 0.027(2) -0.0085(18) -0.017(2) 0.001(2)
C3 0.039(3) 0.057(3) 0.023(2) 0.0019(18) -0.0119(18) -0.002(2)
C4 0.046(3) 0.038(3) 0.035(2) 0.0071(18) -0.021(2) -0.004(2)
C5 0.035(3) 0.038(3) 0.032(2) 0.0009(17) -0.0140(18) 0.000(2)
C6 0.050(4) 0.060(4) 0.069(4) 0.012(3) -0.028(3) -0.027(3)
C7 0.078(5) 0.061(4) 0.049(3) -0.032(3) -0.017(3) 0.003(3)
C8 0.055(4) 0.108(5) 0.026(3) 0.011(3) -0.002(2) -0.011(3)
C9 0.076(4) 0.043(3) 0.072(4) 0.024(3) -0.043(3) -0.011(3)
C10 0.045(3) 0.066(4) 0.048(3) -0.004(2) -0.012(2) 0.014(3)
C11 0.027(2) 0.020(2) 0.0226(19) 0.0012(13) -0.0084(15) -0.0040(16)
C12 0.029(2) 0.026(2) 0.027(2) 0.0009(15) -0.0047(16) -0.0060(18)
C13 0.028(2) 0.028(2) 0.028(2) -0.0010(15) 0.0017(16) -0.0051(18)
C14 0.026(2) 0.034(2) 0.0214(19) -0.0031(15) 0.0010(15) 0.0020(18)
C15 0.037(3) 0.039(3) 0.052(3) -0.010(2) 0.010(2) -0.007(2)
C16 0.035(3) 0.034(2) 0.031(2) -0.0044(16) -0.0079(18) 0.0127(19)
C17 0.036(3) 0.031(2) 0.035(2) 0.0039(17) -0.0005(18) 0.010(2)
C18 0.044(3) 0.023(2) 0.045(3) -0.0074(17) -0.006(2) 0.003(2)
C19 0.032(2) 0.029(2) 0.031(2) -0.0106(16) -0.0059(17) 0.0065(18)
C20 0.032(2) 0.031(2) 0.027(2) -0.0070(15) -0.0006(16) 0.0097(18)
C21 0.043(3) 0.082(4) 0.049(3) -0.015(3) -0.023(3) 0.016(3)
C22 0.084(5) 0.047(3) 0.048(3) 0.023(2) -0.003(3) 0.010(3)
C23 0.056(4) 0.028(3) 0.076(4) -0.012(2) -0.006(3) -0.010(2)
C24 0.054(3) 0.062(4) 0.032(3) -0.018(2) -0.014(2) 0.009(3)
C25 0.039(3) 0.046(3) 0.046(3) 0.001(2) 0.005(2) 0.002(2)
C26 0.026(2) 0.020(2) 0.0252(19) -0.0031(14) -0.0064(15) -0.0003(16)
C27 0.030(2) 0.031(2) 0.037(2) -0.0013(16) -0.0143(18) -0.0020(18)
C28 0.026(2) 0.031(2) 0.037(2) -0.0039(16) -0.0112(17) -0.0015(18)
C29 0.026(2) 0.026(2) 0.031(2) -0.0033(15) -0.0076(16) 0.0005(17)
C30 0.032(3) 0.039(3) 0.055(3) 0.003(2) -0.019(2) -0.010(2)
C31 0.046(3) 0.031(2) 0.023(2) -0.0009(15) 0.0031(18) 0.004(2)
C32 0.058(3) 0.034(3) 0.023(2) -0.0030(16) -0.0105(19) -0.002(2)
C33 0.058(3) 0.040(3) 0.022(2) 0.0014(17) -0.013(2) 0.008(2)
C34 0.062(3) 0.032(3) 0.024(2) 0.0032(16) -0.003(2) 0.012(2)
C35 0.044(3) 0.027(2) 0.026(2) 0.0021(15) 0.0033(18) -0.002(2)
C36 0.036(3) 0.044(3) 0.058(3) 0.002(2) 0.007(2) 0.011(2)
C37 0.088(5) 0.051(3) 0.040(3) -0.017(2) -0.022(3) -0.004(3)
C38 0.073(4) 0.079(4) 0.047(3) 0.004(3) -0.035(3) 0.007(3)
C39 0.077(4) 0.029(3) 0.061(3) 0.012(2) -0.010(3) 0.010(3)
C40 0.042(3) 0.050(3) 0.059(3) -0.002(2) -0.001(2) -0.013(3)
C41 0.034(2) 0.022(2) 0.0209(19) -0.0002(13) -0.0026(15) 0.0047(17)
C42 0.040(3) 0.029(2) 0.026(2) 0.0001(15) -0.0048(17) 0.0085(19)
C43 0.035(3) 0.031(2) 0.030(2) -0.0008(16) -0.0074(17) 0.0056(19)
C44 0.040(3) 0.031(2) 0.027(2) -0.0015(15) -0.0124(18) -0.0014(19)
C45 0.036(3) 0.043(3) 0.051(3) -0.003(2) -0.012(2) 0.010(2)
C46 0.047(3) 0.028(2) 0.034(2) -0.0011(17) -0.0015(19) -0.015(2)
C47 0.047(3) 0.026(2) 0.039(2) 0.0029(17) -0.007(2) -0.006(2)
C48 0.050(3) 0.025(2) 0.040(3) -0.0068(17) -0.002(2) -0.004(2)
C49 0.056(3) 0.034(3) 0.027(2) -0.0080(17) -0.002(2) -0.018(2)
C50 0.044(3) 0.036(3) 0.038(2) 0.0013(18) -0.013(2) -0.015(2)
C51 0.054(4) 0.051(3) 0.045(3) -0.007(2) 0.006(2) -0.008(3)
C52 0.076(4) 0.046(3) 0.050(3) 0.016(2) -0.018(3) -0.001(3)
C53 0.071(4) 0.034(3) 0.073(4) -0.011(2) 0.003(3) 0.012(3)
C54 0.095(5) 0.067(4) 0.029(3) -0.015(2) -0.011(3) -0.020(4)
C55 0.050(4) 0.067(4) 0.066(4) 0.009(3) -0.028(3) -0.013(3)
C56 0.028(2) 0.024(2) 0.0236(19) -0.0050(14) -0.0070(15) -0.0006(17)
C57 0.029(2) 0.031(2) 0.026(2) -0.0065(15) -0.0014(16) 0.0032(18)
C58 0.032(2) 0.033(2) 0.027(2) -0.0063(16) -0.0022(17) 0.0047(19)
C59 0.032(2) 0.029(2) 0.029(2) -0.0016(15) -0.0067(17) 0.0022(18)
C60 0.039(3) 0.047(3) 0.040(3) 0.000(2) 0.000(2) 0.010(2)
C61 0.036(3) 0.048(3) 0.039(3) 0.000(2) -0.009(2) -0.001(2)
C62 0.038(4) 0.140(8) 0.086(5) -0.013(5) -0.009(3) -0.005(4)

loop_
_atom_type_symbol
_atom_type_description
_atom_type_scat_dispersion_real
_atom_type_scat_dispersion_imag
_atom_type_scat_source
C C 0.0033 0.0016 'International Tables Vol C Tables 4.2.6.8 and 6.1.1.4'
H H 0.0000 0.0000 'International Tables Vol C Tables 4.2.6.8 and 6.1.1.4'
O O 0.0106 0.0060 'International Tables Vol C Tables 4.2.6.8 and 6.1.1.4'
N N 0.0061 0.0033 'International Tables Vol C Tables 4.2.6.8 and 6.1.1.4'
Ca Ca 0.2262 0.3064 'International Tables Vol C Tables 4.2.6.8 and 6.1.1.4'
Rh Rh -1.1178 0.9187 'International Tables Vol C Tables 4.2.6.8 and 6.1.1.4'

loop_
_geom_angle_atom_site_label_1
_geom_angle_atom_site_label_2
_geom_angle_atom_site_label_3
_geom_angle
N8 Rh1 N1 85.88(13)
N8 Rh1 C3 112.79(16)
N1 Rh1 C3 107.19(16)
N8 Rh1 C2 100.53(16)
N1 Rh1 C2 146.44(16)
C3 Rh1 C2 39.94(19)
N8 Rh1 C4 149.79(16)
N1 Rh1 C4 92.60(15)
C3 Rh1 C4 39.31(19)
C2 Rh1 C4 65.48(18)
N8 Rh1 C5 160.20(16)
N1 Rh1 C5 113.64(15)
C3 Rh1 C5 66.04(18)
C2 Rh1 C5 65.32(18)
C4 Rh1 C5 38.73(18)
N8 Rh1 C1 121.51(17)
N1 Rh1 C1 152.58(17)
C3 Rh1 C1 65.66(18)
C2 Rh1 C1 38.30(19)
C4 Rh1 C1 64.76(18)
C5 Rh1 C1 38.94(18)
N8 Rh1 O7 60.77(11)
N1 Rh1 O7 90.74(11)
C3 Rh1 O7 160.87(16)
C2 Rh1 O7 121.28(15)
C4 Rh1 O7 149.42(16)
C5 Rh1 O7 113.32(14)
C1 Rh1 O7 101.27(14)
N8 Rh1 C56 30.72(12)
N1 Rh1 C56 88.03(12)
C3 Rh1 C56 140.86(17)
C2 Rh1 C56 114.17(16)
C4 Rh1 C56 179.22(16)
C5 Rh1 C56 140.52(15)
C1 Rh1 C56 114.51(15)
O7 Rh1 C56 30.05(11)
N2 Rh2 N3 85.73(13)
N2 Rh2 C18 115.49(16)
N3 Rh2 C18 105.93(16)
N2 Rh2 C20 159.62(15)
N3 Rh2 C20 113.94(14)
C18 Rh2 C20 65.88(18)
N2 Rh2 C17 102.05(15)
N3 Rh2 C17 144.84(16)
C18 Rh2 C17 39.72(18)
C20 Rh2 C17 65.32(16)
N2 Rh2 C16 120.95(14)
N3 Rh2 C16 153.27(14)
C18 Rh2 C16 65.98(19)
C20 Rh2 C16 39.36(16)
C17 Rh2 C16 38.53(18)
N2 Rh2 C19 152.77(15)
N3 Rh2 C19 92.09(14)
C18 Rh2 C19 39.44(17)
C20 Rh2 C19 38.45(17)
C17 Rh2 C19 65.44(16)
C16 Rh2 C19 65.18(16)
N2 Rh2 O1 60.84(11)
N3 Rh2 O1 90.29(11)
C18 Rh2 O1 163.31(15)
C20 Rh2 O1 111.46(14)
C17 Rh2 O1 123.63(15)
C16 Rh2 O1 101.09(14)
C19 Rh2 O1 146.38(14)
N2 Rh2 C11 30.78(12)
N3 Rh2 C11 86.72(12)
C18 Rh2 C11 144.38(15)
C20 Rh2 C11 139.28(15)
C17 Rh2 C11 117.30(14)
C16 Rh2 C11 115.00(14)
C19 Rh2 C11 176.17(15)
O1 Rh2 C11 30.09(11)
N4 Rh3 C33 112.93(17)
N4 Rh3 N5 86.31(13)
C33 Rh3 N5 107.33(16)
N4 Rh3 C34 149.90(17)
C33 Rh3 C34 39.16(19)
N5 Rh3 C34 92.62(15)
N4 Rh3 C32 99.70(16)
C33 Rh3 C32 40.19(18)
N5 Rh3 C32 146.68(16)
C34 Rh3 C32 66.00(17)
N4 Rh3 C35 160.23(15)
C33 Rh3 C35 65.89(19)
N5 Rh3 C35 113.17(15)
C34 Rh3 C35 38.49(19)
C32 Rh3 C35 66.17(18)
N4 Rh3 C31 120.98(15)
C33 Rh3 C31 65.70(19)
N5 Rh3 C31 152.66(16)
C34 Rh3 C31 64.95(17)
C32 Rh3 C31 38.67(19)
C35 Rh3 C31 39.50(17)
N4 Rh3 O3 60.32(11)
C33 Rh3 O3 161.16(15)
N5 Rh3 O3 90.26(11)
C34 Rh3 O3 149.76(16)
C32 Rh3 O3 121.30(14)
C35 Rh3 O3 113.89(14)
C31 Rh3 O3 101.57(14)
N4 Rh3 C26 30.55(12)
C33 Rh3 C26 141.19(17)
N5 Rh3 C26 87.51(13)
C34 Rh3 C26 179.53(18)
C32 Rh3 C26 114.08(15)
C35 Rh3 C26 141.06(16)
C31 Rh3 C26 114.80(15)
O3 Rh3 C26 29.78(11)
N7 Rh4 N6 85.51(13)
N7 Rh4 C48 110.32(16)
N6 Rh4 C48 112.12(17)
N7 Rh4 C47 149.73(16)
N6 Rh4 C47 101.34(16)
C48 Rh4 C47 39.74(18)
N7 Rh4 C46 150.41(16)
N6 Rh4 C46 123.75(15)
C48 Rh4 C46 65.57(19)
C47 Rh4 C46 38.66(19)
N7 Rh4 C50 111.31(15)
N6 Rh4 C50 162.91(15)
C48 Rh4 C50 65.9(2)
C47 Rh4 C50 65.81(18)
C46 Rh4 C50 39.25(17)
N7 Rh4 C49 93.17(15)
N6 Rh4 C49 148.42(18)
C48 Rh4 C49 39.41(19)
C47 Rh4 C49 65.61(17)
C46 Rh4 C49 64.66(17)
C50 Rh4 C49 38.31(19)
N7 Rh4 O5 91.87(11)
N6 Rh4 O5 60.65(12)
C48 Rh4 O5 156.57(14)
C47 Rh4 O5 117.32(14)
C46 Rh4 O5 98.84(14)
C50 Rh4 O5 113.84(16)
C49 Rh4 O5 150.83(17)
O5 Ca1 O1 159.25(11)
O5 Ca1 O7 88.80(10)
O1 Ca1 O7 88.70(9)
O5 Ca1 O3 87.19(9)
O1 Ca1 O3 87.53(9)
O7 Ca1 O3 158.22(11)
O5 Ca1 O9 110.29(18)
O1 Ca1 O9 89.16(17)
O7 Ca1 O9 76.90(15)
O3 Ca1 O9 124.45(16)
O5 Ca1 O10 89.04(16)
O1 Ca1 O10 109.78(17)
O7 Ca1 O10 121.18(14)
O3 Ca1 O10 80.16(14)
O9 Ca1 O10 49.49(14)
O5 Ca1 N10 79.07(11)
O1 Ca1 N10 80.23(11)
O7 Ca1 N10 79.06(11)
O3 Ca1 N10 79.16(11)
O9 Ca1 N10 153.89(14)
O10 Ca1 N10 156.57(13)
O5 Ca1 N9 100.87(11)
O1 Ca1 N9 99.86(11)
O7 Ca1 N9 99.32(11)
O3 Ca1 N9 102.46(11)
O9 Ca1 N9 24.66(12)
O10 Ca1 N9 24.84(12)
N10 Ca1 N9 178.38(12)
C11 O1 Rh2 89.3(2)
C11 O1 Ca1 122.2(2)
Rh2 O1 Ca1 116.91(10)
C26 O3 Rh3 88.8(2)
C26 O3 Ca1 121.9(2)
Rh3 O3 Ca1 117.44(12)
C41 O5 Rh4 90.1(2)
C41 O5 Ca1 122.3(2)
Rh4 O5 Ca1 115.22(11)
C56 O7 Rh1 89.5(2)
C56 O7 Ca1 122.1(2)
Rh1 O7 Ca1 116.49(12)
N9 O9 Ca1 98.3(3)
N9 O10 Ca1 97.9(3)
C11 N1 C14 114.7(3)
C11 N1 Rh1 124.3(3)
C14 N1 Rh1 119.1(3)
C11 N2 C12 122.5(3)
C11 N2 Rh2 97.0(2)
C12 N2 Rh2 139.3(3)
C26 N3 C29 115.2(3)
C26 N3 Rh2 123.2(3)
C29 N3 Rh2 119.6(3)
C26 N4 C27 123.6(3)
C26 N4 Rh3 97.1(2)
C27 N4 Rh3 138.8(3)
C41 N5 C44 115.0(3)
C41 N5 Rh3 124.7(3)
C44 N5 Rh3 118.8(3)
C41 N6 C42 121.6(4)
C41 N6 Rh4 97.0(3)
C42 N6 Rh4 140.5(3)
C56 N7 C59 115.2(3)
C56 N7 Rh4 124.1(3)
C59 N7 Rh4 119.6(3)
C56 N8 C57 122.2(3)
C56 N8 Rh1 96.3(3)
C57 N8 Rh1 140.6(3)
O11 N9 O9 122.6(5)
O11 N9 O10 123.1(4)
O9 N9 O10 114.3(4)
O11 N9 Ca1 178.6(4)
O9 N9 Ca1 57.0(3)
O10 N9 Ca1 57.3(3)
C61 N10 Ca1 177.1(4)
O122 N12 O121 131(3)
O122 N12 O123 123(3)
O121 N12 O123 101.6(16)
C2 C1 C5 108.8(4)
C2 C1 C6 128.0(5)
C5 C1 C6 123.2(5)
C2 C1 Rh1 70.0(3)
C5 C1 Rh1 70.2(2)
C6 C1 Rh1 125.8(3)
C1 C2 C3 107.9(4)
C1 C2 C7 125.6(5)
C3 C2 C7 126.5(5)
C1 C2 Rh1 71.7(2)
C3 C2 Rh1 68.8(2)
C7 C2 Rh1 125.2(4)
C4 C3 C2 107.1(4)
C4 C3 C8 127.0(5)
C2 C3 C8 125.7(5)
C4 C3 Rh1 71.8(2)
C2 C3 Rh1 71.3(2)
C8 C3 Rh1 125.6(3)
C5 C4 C3 108.8(4)
C5 C4 C9 125.6(5)
C3 C4 C9 125.6(5)
C5 C4 Rh1 71.0(2)
C3 C4 Rh1 68.9(2)
C9 C4 Rh1 124.5(3)
C4 C5 C1 107.3(4)
C4 C5 C10 125.8(5)
C1 C5 C10 126.7(5)
C4 C5 Rh1 70.3(3)
C1 C5 Rh1 70.8(3)
C10 C5 Rh1 128.0(3)
C1 C6 H6A 109.5
C1 C6 H6B 109.5
H6A C6 H6B 109.5
C1 C6 H6C 109.5
H6A C6 H6C 109.5
H6B C6 H6C 109.5
C2 C7 H7A 109.5
C2 C7 H7B 109.5
H7A C7 H7B 109.5
C2 C7 H7C 109.5
H7A C7 H7C 109.5
H7B C7 H7C 109.5
C3 C8 H8A 109.5
C3 C8 H8B 109.5
H8A C8 H8B 109.5
C3 C8 H8C 109.5
H8A C8 H8C 109.5
H8B C8 H8C 109.5
C4 C9 H9A 109.5
C4 C9 H9B 109.5
H9A C9 H9B 109.5
C4 C9 H9C 109.5
H9A C9 H9C 109.5
H9B C9 H9C 109.5
C5 C10 H10A 109.5
C5 C10 H10B 109.5
H10A C10 H10B 109.5
C5 C10 H10C 109.5
H10A C10 H10C 109.5
H10B C10 H10C 109.5
O1 C11 N1 123.0(3)
O1 C11 N2 112.7(3)
N1 C11 N2 124.2(4)
O1 C11 Rh2 60.57(19)
N1 C11 Rh2 175.2(3)
N2 C11 Rh2 52.23(19)
O2 C12 N2 119.8(4)
O2 C12 C13 125.5(4)
N2 C12 C13 114.7(3)
C14 C13 C12 118.7(4)
C14 C13 C15 122.3(4)
C12 C13 C15 119.0(4)
C13 C14 N1 124.8(4)
C13 C14 H14 117.6
N1 C14 H14 117.6
C13 C15 H15A 109.5
C13 C15 H15B 109.5
H15A C15 H15B 109.5
C13 C15 H15C 109.5
H15A C15 H15C 109.5
H15B C15 H15C 109.5
C17 C16 C20 107.9(4)
C17 C16 C21 127.8(4)
C20 C16 C21 124.3(5)
C17 C16 Rh2 70.7(3)
C20 C16 Rh2 70.0(2)
C21 C16 Rh2 126.0(3)
C16 C17 C18 108.1(4)
C16 C17 C22 126.1(5)
C18 C17 C22 125.8(5)
C16 C17 Rh2 70.8(3)
C18 C17 Rh2 68.7(2)
C22 C17 Rh2 125.5(3)
C19 C18 C17 107.4(4)
C19 C18 C23 127.2(4)
C17 C18 C23 125.2(5)
C19 C18 Rh2 72.1(2)
C17 C18 Rh2 71.6(3)
C23 C18 Rh2 126.1(4)
C20 C19 C18 108.1(4)
C20 C19 C24 127.2(4)
C18 C19 C24 124.6(4)
C20 C19 Rh2 70.2(2)
C18 C19 Rh2 68.5(2)
C24 C19 Rh2 125.1(3)
C19 C20 C16 108.4(4)
C19 C20 C25 125.9(4)
C16 C20 C25 125.7(4)
C19 C20 Rh2 71.4(2)
C16 C20 Rh2 70.6(2)
C25 C20 Rh2 124.1(3)
C16 C21 H21A 109.5
C16 C21 H21B 109.5
H21A C21 H21B 109.5
C16 C21 H21C 109.5
H21A C21 H21C 109.5
H21B C21 H21C 109.5
C17 C22 H22A 109.5
C17 C22 H22B 109.5
H22A C22 H22B 109.5
C17 C22 H22C 109.5
H22A C22 H22C 109.5
H22B C22 H22C 109.5
C18 C23 H23A 109.5
C18 C23 H23B 109.5
H23A C23 H23B 109.5
C18 C23 H23C 109.5
H23A C23 H23C 109.5
H23B C23 H23C 109.5
C19 C24 H24A 109.5
C19 C24 H24B 109.5
H24A C24 H24B 109.5
C19 C24 H24C 109.5
H24A C24 H24C 109.5
H24B C24 H24C 109.5
C20 C25 H25A 109.5
C20 C25 H25B 109.5
H25A C25 H25B 109.5
C20 C25 H25C 109.5
H25A C25 H25C 109.5
H25B C25 H25C 109.5
O3 C26 N4 113.7(3)
O3 C26 N3 123.0(3)
N4 C26 N3 123.3(4)
O3 C26 Rh3 61.43(18)
N4 C26 Rh3 52.32(19)
N3 C26 Rh3 175.3(3)
O4 C27 N4 120.8(4)
O4 C27 C28 124.9(4)
N4 C27 C28 114.3(3)
C29 C28 C27 118.0(4)
C29 C28 C30 122.9(4)
C27 C28 C30 119.1(4)
C28 C29 N3 125.2(4)
C28 C29 H29 117.4
N3 C29 H29 117.4
C28 C30 H30A 109.5
C28 C30 H30B 109.5
H30A C30 H30B 109.5
C28 C30 H30C 109.5
H30A C30 H30C 109.5
H30B C30 H30C 109.5
C32 C31 C35 109.2(4)
C32 C31 C36 125.8(4)
C35 C31 C36 124.9(5)
C32 C31 Rh3 70.5(3)
C35 C31 Rh3 70.2(2)
C36 C31 Rh3 127.0(3)
C31 C32 C33 106.3(4)
C31 C32 C37 127.5(5)
C33 C32 C37 126.2(5)
C31 C32 Rh3 70.8(2)
C33 C32 Rh3 68.2(2)
C37 C32 Rh3 125.1(4)
C34 C33 C32 108.3(4)
C34 C33 C38 127.0(5)
C32 C33 C38 124.4(5)
C34 C33 Rh3 72.1(2)
C32 C33 Rh3 71.7(2)
C38 C33 Rh3 126.2(4)
C35 C34 C33 109.0(4)
C35 C34 C39 125.7(5)
C33 C34 C39 125.2(5)
C35 C34 Rh3 71.0(2)
C33 C34 Rh3 68.7(2)
C39 C34 Rh3 125.4(3)
C34 C35 C31 107.0(4)
C34 C35 C40 127.0(4)
C31 C35 C40 125.9(5)
C34 C35 Rh3 70.5(3)
C31 C35 Rh3 70.3(2)
C40 C35 Rh3 126.6(3)
C31 C36 H36A 109.5
C31 C36 H36B 109.5
H36A C36 H36B 109.5
C31 C36 H36C 109.5
H36A C36 H36C 109.5
H36B C36 H36C 109.5
C32 C37 H37A 109.5
C32 C37 H37B 109.5
H37A C37 H37B 109.5
C32 C37 H37C 109.5
H37A C37 H37C 109.5
H37B C37 H37C 109.5
C33 C38 H38A 109.5
C33 C38 H38B 109.5
H38A C38 H38B 109.5
C33 C38 H38C 109.5
H38A C38 H38C 109.5
H38B C38 H38C 109.5
C34 C39 H39A 109.5
C34 C39 H39B 109.5
H39A C39 H39B 109.5
C34 C39 H39C 109.5
H39A C39 H39C 109.5
H39B C39 H39C 109.5
C35 C40 H40A 109.5
C35 C40 H40B 109.5
H40A C40 H40B 109.5
C35 C40 H40C 109.5
H40A C40 H40C 109.5
H40B C40 H40C 109.5
O5 C41 N5 123.1(4)
O5 C41 N6 112.2(4)
N5 C41 N6 124.7(4)
O6 C42 N6 119.8(4)
O6 C42 C43 124.5(4)
N6 C42 C43 115.7(4)
C44 C43 C42 118.1(4)
C44 C43 C45 122.7(4)
C42 C43 C45 119.2(4)
C43 C44 N5 124.4(4)
C43 C44 H44 117.8
N5 C44 H44 117.8
C43 C45 H45A 109.5
C43 C45 H45B 109.5
H45A C45 H45B 109.5
C43 C45 H45C 109.5
H45A C45 H45C 109.5
H45B C45 H45C 109.5
C47 C46 C50 109.3(4)
C47 C46 C51 126.7(4)
C50 C46 C51 124.0(5)
C47 C46 Rh4 70.6(3)
C50 C46 Rh4 70.8(3)
C51 C46 Rh4 124.4(3)
C46 C47 C48 107.5(4)
C46 C47 C52 127.3(4)
C48 C47 C52 125.2(5)
C46 C47 Rh4 70.7(2)
C48 C47 Rh4 69.7(2)
C52 C47 Rh4 124.7(4)
C49 C48 C47 107.1(4)
C49 C48 C53 127.0(5)
C47 C48 C53 125.7(5)
C49 C48 Rh4 71.5(3)
C47 C48 Rh4 70.5(3)
C53 C48 Rh4 126.7(4)
C50 C49 C48 108.8(4)
C50 C49 C54 125.1(5)
C48 C49 C54 126.0(5)
C50 C49 Rh4 70.4(2)
C48 C49 Rh4 69.1(2)
C54 C49 Rh4 124.5(4)
C49 C50 C46 107.3(4)
C49 C50 C55 127.8(4)
C46 C50 C55 124.7(5)
C49 C50 Rh4 71.2(3)
C46 C50 Rh4 70.0(3)
C55 C50 Rh4 127.1(4)
C46 C51 H51A 109.5
C46 C51 H51B 109.5
H51A C51 H51B 109.5
C46 C51 H51C 109.5
H51A C51 H51C 109.5
H51B C51 H51C 109.5
C47 C52 H52A 109.5
C47 C52 H52B 109.5
H52A C52 H52B 109.5
C47 C52 H52C 109.5
H52A C52 H52C 109.5
H52B C52 H52C 109.5
C48 C53 H53A 109.5
C48 C53 H53B 109.5
H53A C53 H53B 109.5
C48 C53 H53C 109.5
H53A C53 H53C 109.5
H53B C53 H53C 109.5
C49 C54 H54A 109.5
C49 C54 H54B 109.5
H54A C54 H54B 109.5
C49 C54 H54C 109.5
H54A C54 H54C 109.5
H54B C54 H54C 109.5
C50 C55 H55A 109.5
C50 C55 H55B 109.5
H55A C55 H55B 109.5
C50 C55 H55C 109.5
H55A C55 H55C 109.5
H55B C55 H55C 109.5
O7 C56 N7 122.6(4)
O7 C56 N8 113.4(3)
N7 C56 N8 124.0(4)
O7 C56 Rh1 60.41(19)
N7 C56 Rh1 177.0(3)
N8 C56 Rh1 53.0(2)
O8 C57 N8 120.4(4)
O8 C57 C58 123.9(4)
N8 C57 C58 115.8(4)
C59 C58 C57 117.3(4)
C59 C58 C60 122.4(4)
C57 C58 C60 120.3(4)
C58 C59 N7 125.1(4)
C58 C59 H59 117.5
N7 C59 H59 117.5
C58 C60 H60A 109.5
C58 C60 H60B 109.5
H60A C60 H60B 109.5
C58 C60 H60C 109.5
H60A C60 H60C 109.5
H60B C60 H60C 109.5
N10 C61 C62 178.9(6)
C61 C62 H62A 109.5
C61 C62 H62B 109.5
H62A C62 H62B 109.5
C61 C62 H62C 109.5
H62A C62 H62C 109.5
H62B C62 H62C 109.5

loop_
_geom_bond_atom_site_label_1
_geom_bond_atom_site_label_2
_geom_bond_distance
Rh1 N8 2.091(3)
Rh1 N1 2.104(3)
Rh1 C3 2.111(4)
Rh1 C2 2.145(4)
Rh1 C4 2.150(4)
Rh1 C5 2.159(4)
Rh1 C1 2.167(4)
Rh1 O7 2.263(3)
Rh1 C56 2.603(4)
Rh2 N2 2.071(3)
Rh2 N3 2.097(3)
Rh2 C18 2.105(4)
Rh2 C20 2.137(4)
Rh2 C17 2.144(4)
Rh2 C16 2.146(4)
Rh2 C19 2.153(4)
Rh2 O1 2.265(3)
Rh2 C11 2.600(4)
Rh3 N4 2.076(3)
Rh3 C33 2.101(4)
Rh3 N5 2.103(3)
Rh3 C34 2.146(4)
Rh3 C32 2.148(4)
Rh3 C35 2.152(4)
Rh3 C31 2.153(4)
Rh3 O3 2.287(3)
Rh3 C26 2.603(4)
Rh4 N7 2.088(3)
Rh4 N6 2.094(3)
Rh4 C48 2.127(5)
Rh4 C47 2.137(4)
Rh4 C46 2.138(5)
Rh4 C50 2.149(5)
Rh4 C49 2.160(4)
Rh4 O5 2.273(3)
Ca1 O5 2.355(3)
Ca1 O1 2.356(3)
Ca1 O7 2.372(3)
Ca1 O3 2.382(3)
Ca1 O9 2.440(5)
Ca1 O10 2.445(4)
Ca1 N10 2.611(4)
Ca1 N9 2.878(4)
O1 C11 1.304(5)
O2 C12 1.241(5)
O3 C26 1.293(5)
O4 C27 1.238(5)
O5 C41 1.311(5)
O6 C42 1.246(5)
O7 C56 1.304(5)
O8 C57 1.239(5)
O9 N9 1.214(6)
O10 N9 1.221(5)
O11 N9 1.210(5)
O121 N12 1.200(17)
O122 N12 0.99(3)
O123 N12 1.44(2)
N1 C11 1.337(5)
N1 C14 1.376(5)
N2 C11 1.341(5)
N2 C12 1.376(5)
N3 C26 1.334(5)
N3 C29 1.365(5)
N4 C26 1.334(5)
N4 C27 1.378(5)
N5 C41 1.327(5)
N5 C44 1.376(5)
N6 C41 1.351(5)
N6 C42 1.369(6)
N7 C56 1.331(5)
N7 C59 1.371(5)
N8 C56 1.338(5)
N8 C57 1.367(5)
N10 C61 1.129(6)
C1 C2 1.415(7)
C1 C5 1.442(7)
C1 C6 1.476(7)
C2 C3 1.454(7)
C2 C7 1.497(7)
C3 C4 1.434(7)
C3 C8 1.475(7)
C4 C5 1.429(7)
C4 C9 1.495(7)
C5 C10 1.486(7)
C6 H6A 0.9800
C6 H6B 0.9800
C6 H6C 0.9800
C7 H7A 0.9800
C7 H7B 0.9800
C7 H7C 0.9800
C8 H8A 0.9800
C8 H8B 0.9800
C8 H8C 0.9800
C9 H9A 0.9800
C9 H9B 0.9800
C9 H9C 0.9800
C10 H10A 0.9800
C10 H10B 0.9800
C10 H10C 0.9800
C12 C13 1.452(6)
C13 C14 1.348(6)
C13 C15 1.493(6)
C14 H14 0.9500
C15 H15A 0.9800
C15 H15B 0.9800
C15 H15C 0.9800
C16 C17 1.415(7)
C16 C20 1.442(6)
C16 C21 1.496(7)
C17 C18 1.444(7)
C17 C22 1.481(6)
C18 C19 1.438(6)
C18 C23 1.474(7)
C19 C20 1.413(6)
C19 C24 1.489(6)
C20 C25 1.486(6)
C21 H21A 0.9800
C21 H21B 0.9800
C21 H21C 0.9800
C22 H22A 0.9800
C22 H22B 0.9800
C22 H22C 0.9800
C23 H23A 0.9800
C23 H23B 0.9800
C23 H23C 0.9800
C24 H24A 0.9800
C24 H24B 0.9800
C24 H24C 0.9800
C25 H25A 0.9800
C25 H25B 0.9800
C25 H25C 0.9800
C27 C28 1.448(6)
C28 C29 1.360(6)
C28 C30 1.495(6)
C29 H29 0.9500
C30 H30A 0.9800
C30 H30B 0.9800
C30 H30C 0.9800
C31 C32 1.424(7)
C31 C35 1.455(6)
C31 C36 1.489(7)
C32 C33 1.460(7)
C32 C37 1.474(7)
C33 C34 1.424(7)
C33 C38 1.503(7)
C34 C35 1.417(7)
C34 C39 1.488(7)
C35 C40 1.483(7)
C36 H36A 0.9800
C36 H36B 0.9800
C36 H36C 0.9800
C37 H37A 0.9800
C37 H37B 0.9800
C37 H37C 0.9800
C38 H38A 0.9800
C38 H38B 0.9800
C38 H38C 0.9800
C39 H39A 0.9800
C39 H39B 0.9800
C39 H39C 0.9800
C40 H40A 0.9800
C40 H40B 0.9800
C40 H40C 0.9800
C42 C43 1.448(6)
C43 C44 1.364(6)
C43 C45 1.489(6)
C44 H44 0.9500
C45 H45A 0.9800
C45 H45B 0.9800
C45 H45C 0.9800
C46 C47 1.415(7)
C46 C50 1.440(6)
C46 C51 1.483(7)
C47 C48 1.449(6)
C47 C52 1.492(6)
C48 C49 1.446(7)
C48 C53 1.483(7)
C49 C50 1.414(7)
C49 C54 1.492(6)
C50 C55 1.501(7)
C51 H51A 0.9800
C51 H51B 0.9800
C51 H51C 0.9800
C52 H52A 0.9800
C52 H52B 0.9800
C52 H52C 0.9800
C53 H53A 0.9800
C53 H53B 0.9800
C53 H53C 0.9800
C54 H54A 0.9800
C54 H54B 0.9800
C54 H54C 0.9800
C55 H55A 0.9800
C55 H55B 0.9800
C55 H55C 0.9800
C57 C58 1.455(6)
C58 C59 1.357(6)
C58 C60 1.481(6)
C59 H59 0.9500
C60 H60A 0.9800
C60 H60B 0.9800
C60 H60C 0.9800
C61 C62 1.451(8)
C62 H62A 0.9800
C62 H62B 0.9800
C62 H62C 0.9800

loop_
_geom_torsion_atom_site_label_1
_geom_torsion_atom_site_label_2
_geom_torsion_atom_site_label_3
_geom_torsion_atom_site_label_4
_geom_torsion
N2 Rh2 O1 C11 -2.0(2)
N3 Rh2 O1 C11 83.0(2)
C18 Rh2 O1 C11 -83.6(6)
C20 Rh2 O1 C11 -161.1(2)
C17 Rh2 O1 C11 -87.2(3)
C16 Rh2 O1 C11 -121.4(2)
C19 Rh2 O1 C11 177.2(3)
N2 Rh2 O1 Ca1 -128.22(17)
N3 Rh2 O1 Ca1 -43.28(15)
C18 Rh2 O1 Ca1 150.1(5)
C20 Rh2 O1 Ca1 72.70(17)
C17 Rh2 O1 Ca1 146.59(17)
C16 Rh2 O1 Ca1 112.39(16)
C19 Rh2 O1 Ca1 50.9(3)
C11 Rh2 O1 Ca1 -126.2(3)
O5 Ca1 O1 C11 -27.3(4)
O7 Ca1 O1 C11 55.9(3)
O3 Ca1 O1 C11 -102.7(3)
O9 Ca1 O1 C11 132.8(3)
O10 Ca1 O1 C11 178.7(3)
N10 Ca1 O1 C11 -23.2(3)
N9 Ca1 O1 C11 155.1(3)
O5 Ca1 O1 Rh2 80.4(3)
O7 Ca1 O1 Rh2 163.56(13)
O3 Ca1 O1 Rh2 5.01(13)
O9 Ca1 O1 Rh2 -119.52(17)
O10 Ca1 O1 Rh2 -73.60(17)
N10 Ca1 O1 Rh2 84.44(14)
N9 Ca1 O1 Rh2 -97.21(14)
N4 Rh3 O3 C26 -1.1(2)
C33 Rh3 O3 C26 -74.7(6)
N5 Rh3 O3 C26 84.5(2)
C34 Rh3 O3 C26 -179.8(3)
C32 Rh3 O3 C26 -84.2(3)
C35 Rh3 O3 C26 -159.8(2)
C31 Rh3 O3 C26 -120.3(2)
N4 Rh3 O3 Ca1 -126.89(18)
C33 Rh3 O3 Ca1 159.4(5)
N5 Rh3 O3 Ca1 -41.29(15)
C34 Rh3 O3 Ca1 54.4(3)
C32 Rh3 O3 Ca1 149.98(18)
C35 Rh3 O3 Ca1 74.33(18)
C31 Rh3 O3 Ca1 113.90(17)
C26 Rh3 O3 Ca1 -125.8(3)
O5 Ca1 O3 C26 -103.3(3)
O1 Ca1 O3 C26 56.6(3)
O7 Ca1 O3 C26 -23.7(4)
O9 Ca1 O3 C26 143.9(3)
O10 Ca1 O3 C26 167.1(3)
N10 Ca1 O3 C26 -23.9(3)
N9 Ca1 O3 C26 156.1(3)
O5 Ca1 O3 Rh3 3.85(13)
O1 Ca1 O3 Rh3 163.78(13)
O7 Ca1 O3 Rh3 83.5(3)
O9 Ca1 O3 Rh3 -108.9(2)
O10 Ca1 O3 Rh3 -85.66(19)
N10 Ca1 O3 Rh3 83.26(14)
N9 Ca1 O3 Rh3 -96.67(14)
N7 Rh4 O5 C41 82.5(2)
N6 Rh4 O5 C41 -1.3(2)
C48 Rh4 O5 C41 -79.1(5)
C47 Rh4 O5 C41 -89.2(3)
C46 Rh4 O5 C41 -125.2(2)
C50 Rh4 O5 C41 -163.1(2)
C49 Rh4 O5 C41 -177.6(3)
N7 Rh4 O5 Ca1 -43.75(15)
N6 Rh4 O5 Ca1 -127.54(17)
C48 Rh4 O5 Ca1 154.6(4)
C47 Rh4 O5 Ca1 144.56(18)
C46 Rh4 O5 Ca1 108.57(17)
C50 Rh4 O5 Ca1 70.58(18)
C49 Rh4 O5 Ca1 56.2(3)
O1 Ca1 O5 C41 -18.2(4)
O7 Ca1 O5 C41 -101.3(3)
O3 Ca1 O5 C41 57.3(3)
O9 Ca1 O5 C41 -176.9(3)
O10 Ca1 O5 C41 137.4(3)
N10 Ca1 O5 C41 -22.2(3)
N9 Ca1 O5 C41 159.4(3)
O1 Ca1 O5 Rh4 89.3(3)
O7 Ca1 O5 Rh4 6.13(14)
O3 Ca1 O5 Rh4 164.72(13)
O9 Ca1 O5 Rh4 -69.42(18)
O10 Ca1 O5 Rh4 -115.09(17)
N10 Ca1 O5 Rh4 85.22(14)
N9 Ca1 O5 Rh4 -93.13(14)
N8 Rh1 O7 C56 -0.1(2)
N1 Rh1 O7 C56 84.8(2)
C3 Rh1 O7 C56 -75.1(5)
C2 Rh1 O7 C56 -84.6(3)
C4 Rh1 O7 C56 -178.8(3)
C5 Rh1 O7 C56 -159.0(2)
C1 Rh1 O7 C56 -120.0(2)
N8 Rh1 O7 Ca1 -126.21(18)
N1 Rh1 O7 Ca1 -41.35(15)
C3 Rh1 O7 Ca1 158.8(4)
C2 Rh1 O7 Ca1 149.23(18)
C4 Rh1 O7 Ca1 55.0(3)
C5 Rh1 O7 Ca1 74.90(18)
C1 Rh1 O7 Ca1 113.84(18)
C56 Rh1 O7 Ca1 -126.1(3)
O5 Ca1 O7 C56 55.7(3)
O1 Ca1 O7 C56 -103.7(3)
O3 Ca1 O7 C56 -23.6(4)
O9 Ca1 O7 C56 166.9(3)
O10 Ca1 O7 C56 143.9(3)
N10 Ca1 O7 C56 -23.4(3)
N9 Ca1 O7 C56 156.5(3)
O5 Ca1 O7 Rh1 163.29(14)
O1 Ca1 O7 Rh1 3.89(14)
O3 Ca1 O7 Rh1 83.9(3)
O9 Ca1 O7 Rh1 -85.6(2)
O10 Ca1 O7 Rh1 -108.6(2)
N10 Ca1 O7 Rh1 84.18(14)
N9 Ca1 O7 Rh1 -95.89(14)
O5 Ca1 O9 N9 -71.1(5)
O1 Ca1 O9 N9 116.3(4)
O7 Ca1 O9 N9 -154.9(5)
O3 Ca1 O9 N9 29.8(5)
O10 Ca1 O9 N9 -1.0(4)
N10 Ca1 O9 N9 -178.3(3)
O5 Ca1 O10 N9 119.0(4)
O1 Ca1 O10 N9 -69.9(4)
O7 Ca1 O10 N9 31.0(5)
O3 Ca1 O10 N9 -153.7(4)
O9 Ca1 O10 N9 1.0(4)
N10 Ca1 O10 N9 178.0(3)
N8 Rh1 N1 C11 129.6(3)
C3 Rh1 N1 C11 -117.8(3)
C2 Rh1 N1 C11 -127.5(3)
C4 Rh1 N1 C11 -80.6(3)
C5 Rh1 N1 C11 -47.0(3)
C1 Rh1 N1 C11 -47.7(5)
O7 Rh1 N1 C11 69.0(3)
C56 Rh1 N1 C11 98.9(3)
N8 Rh1 N1 C14 -66.8(3)
C3 Rh1 N1 C14 45.8(3)
C2 Rh1 N1 C14 36.1(5)
C4 Rh1 N1 C14 83.0(3)
C5 Rh1 N1 C14 116.6(3)
C1 Rh1 N1 C14 115.9(4)
O7 Rh1 N1 C14 -127.4(3)
C56 Rh1 N1 C14 -97.5(3)
N3 Rh2 N2 C11 -90.8(2)
C18 Rh2 N2 C11 163.6(2)
C20 Rh2 N2 C11 74.6(5)
C17 Rh2 N2 C11 123.9(3)
C16 Rh2 N2 C11 87.5(3)
C19 Rh2 N2 C11 -177.0(3)
O1 Rh2 N2 C11 2.0(2)
N3 Rh2 N2 C12 75.8(4)
C18 Rh2 N2 C12 -29.8(5)
C20 Rh2 N2 C12 -118.9(5)
C17 Rh2 N2 C12 -69.5(4)
C16 Rh2 N2 C12 -106.0(4)
C19 Rh2 N2 C12 -10.5(6)
O1 Rh2 N2 C12 168.5(5)
C11 Rh2 N2 C12 166.5(6)
N2 Rh2 N3 C26 130.5(3)
C18 Rh2 N3 C26 -114.2(3)
C20 Rh2 N3 C26 -44.0(4)
C17 Rh2 N3 C26 -124.6(3)
C16 Rh2 N3 C26 -46.2(5)
C19 Rh2 N3 C26 -76.7(3)
O1 Rh2 N3 C26 69.8(3)
C11 Rh2 N3 C26 99.7(3)
N2 Rh2 N3 C29 -66.1(3)
C18 Rh2 N3 C29 49.2(3)
C20 Rh2 N3 C29 119.4(3)
C17 Rh2 N3 C29 38.8(4)
C16 Rh2 N3 C29 117.2(4)
C19 Rh2 N3 C29 86.7(3)
O1 Rh2 N3 C29 -126.9(3)
C11 Rh2 N3 C29 -97.0(3)
C33 Rh3 N4 C26 161.4(3)
N5 Rh3 N4 C26 -91.4(2)
C34 Rh3 N4 C26 179.8(3)
C32 Rh3 N4 C26 121.7(3)
C35 Rh3 N4 C26 79.1(5)
C31 Rh3 N4 C26 86.9(3)
O3 Rh3 N4 C26 1.0(2)
C33 Rh3 N4 C27 -27.2(5)
N5 Rh3 N4 C27 80.1(4)
C34 Rh3 N4 C27 -8.8(6)
C32 Rh3 N4 C27 -66.9(4)
C35 Rh3 N4 C27 -109.4(6)
C31 Rh3 N4 C27 -101.7(4)
O3 Rh3 N4 C27 172.5(5)
C26 Rh3 N4 C27 171.5(6)
N4 Rh3 N5 C41 127.0(3)
C33 Rh3 N5 C41 -120.1(3)
C34 Rh3 N5 C41 -83.1(3)
C32 Rh3 N5 C41 -130.9(4)
C35 Rh3 N5 C41 -49.5(4)
C31 Rh3 N5 C41 -49.7(5)
O3 Rh3 N5 C41 66.8(3)
C26 Rh3 N5 C41 96.4(3)
N4 Rh3 N5 C44 -67.7(3)
C33 Rh3 N5 C44 45.2(3)
C34 Rh3 N5 C44 82.2(3)
C32 Rh3 N5 C44 34.4(5)
C35 Rh3 N5 C44 115.8(3)
C31 Rh3 N5 C44 115.6(4)
O3 Rh3 N5 C44 -127.9(3)
C26 Rh3 N5 C44 -98.3(3)
N7 Rh4 N6 C41 -93.4(2)
C48 Rh4 N6 C41 156.4(2)
C47 Rh4 N6 C41 116.3(3)
C46 Rh4 N6 C41 81.8(3)
C50 Rh4 N6 C41 76.7(6)
C49 Rh4 N6 C41 177.8(3)
O5 Rh4 N6 C41 1.2(2)
N7 Rh4 N6 C42 74.6(4)
C48 Rh4 N6 C42 -35.5(5)
C47 Rh4 N6 C42 -75.6(5)
C46 Rh4 N6 C42 -110.1(4)
C50 Rh4 N6 C42 -115.3(6)
C49 Rh4 N6 C42 -14.2(6)
O5 Rh4 N6 C42 169.3(5)
N6 Rh4 N7 C56 127.9(3)
C48 Rh4 N7 C56 -120.2(3)
C47 Rh4 N7 C56 -127.2(4)
C46 Rh4 N7 C56 -44.1(5)
C50 Rh4 N7 C56 -49.0(4)
C49 Rh4 N7 C56 -83.7(3)
O5 Rh4 N7 C56 67.5(3)
N6 Rh4 N7 C59 -64.7(3)
C48 Rh4 N7 C59 47.2(3)
C47 Rh4 N7 C59 40.2(5)
C46 Rh4 N7 C59 123.3(4)
C50 Rh4 N7 C59 118.4(3)
C49 Rh4 N7 C59 83.7(3)
O5 Rh4 N7 C59 -125.1(3)
N1 Rh1 N8 C56 -93.1(2)
C3 Rh1 N8 C56 160.0(3)
C2 Rh1 N8 C56 120.2(3)
C4 Rh1 N8 C56 178.8(3)
C5 Rh1 N8 C56 77.7(5)
C1 Rh1 N8 C56 85.5(3)
O7 Rh1 N8 C56 0.1(2)
N1 Rh1 N8 C57 75.2(4)
C3 Rh1 N8 C57 -31.7(5)
C2 Rh1 N8 C57 -71.6(5)
C4 Rh1 N8 C57 -12.9(6)
C5 Rh1 N8 C57 -114.1(6)
C1 Rh1 N8 C57 -106.3(5)
O7 Rh1 N8 C57 168.3(5)
C56 Rh1 N8 C57 168.3(6)
Ca1 O9 N9 O11 -178.4(4)
Ca1 O9 N9 O10 1.6(6)
Ca1 O10 N9 O11 178.4(4)
Ca1 O10 N9 O9 -1.6(6)
O5 Ca1 N9 O11 -171(100)
O1 Ca1 N9 O11 9(15)
O7 Ca1 N9 O11 99(15)
O3 Ca1 N9 O11 -81(15)
O9 Ca1 N9 O11 74(15)
O10 Ca1 N9 O11 -108(15)
N10 Ca1 N9 O11 101(15)
O5 Ca1 N9 O9 115.3(5)
O1 Ca1 N9 O9 -65.5(5)
O7 Ca1 N9 O9 24.8(5)
O3 Ca1 N9 O9 -155.2(5)
O10 Ca1 N9 O9 178.2(7)
N10 Ca1 N9 O9 27(4)
O5 Ca1 N9 O10 -62.9(4)
O1 Ca1 N9 O10 116.2(4)
O7 Ca1 N9 O10 -153.5(4)
O3 Ca1 N9 O10 26.6(4)
O9 Ca1 N9 O10 -178.2(7)
N10 Ca1 N9 O10 -151(4)
O5 Ca1 N10 C61 -133(8)
O1 Ca1 N10 C61 48(8)
O7 Ca1 N10 C61 -42(8)
O3 Ca1 N10 C61 138(8)
O9 Ca1 N10 C61 -19(8)
O10 Ca1 N10 C61 166(8)
N9 Ca1 N10 C61 -45(10)
O12 O122 N12 O121 54(3)
O12 O122 N12 O123 -154(2)
O121 O12 N12 O122 142(3)
O122 O12 N12 O121 -142(3)
O122 O12 N12 O123 93(6)
O121 O12 N12 O123 -125(5)
O12 O121 N12 O122 -42(2)
O12 O121 N12 O123 162.1(17)
N8 Rh1 C1 C2 64.5(3)
N1 Rh1 C1 C2 -118.6(4)
C3 Rh1 C1 C2 -38.3(3)
C4 Rh1 C1 C2 -81.8(3)
C5 Rh1 C1 C2 -119.7(4)
O7 Rh1 C1 C2 127.0(3)
C56 Rh1 C1 C2 98.5(3)
N8 Rh1 C1 C5 -175.8(2)
N1 Rh1 C1 C5 1.1(5)
C3 Rh1 C1 C5 81.4(3)
C2 Rh1 C1 C5 119.7(4)
C4 Rh1 C1 C5 37.9(3)
O7 Rh1 C1 C5 -113.3(2)
C56 Rh1 C1 C5 -141.8(2)
N8 Rh1 C1 C6 -58.6(5)
N1 Rh1 C1 C6 118.3(5)
C3 Rh1 C1 C6 -161.3(6)
C2 Rh1 C1 C6 -123.1(6)
C4 Rh1 C1 C6 155.2(6)
C5 Rh1 C1 C6 117.3(6)
O7 Rh1 C1 C6 3.9(5)
C56 Rh1 C1 C6 -24.5(5)
C5 C1 C2 C3 -0.2(5)
C6 C1 C2 C3 179.9(4)
Rh1 C1 C2 C3 59.5(3)
C5 C1 C2 C7 179.6(4)
C6 C1 C2 C7 -0.3(8)
Rh1 C1 C2 C7 -120.7(5)
C5 C1 C2 Rh1 -59.7(3)
C6 C1 C2 Rh1 120.4(5)
N8 Rh1 C2 C1 -128.5(3)
N1 Rh1 C2 C1 133.0(3)
C3 Rh1 C2 C1 118.5(4)
C4 Rh1 C2 C1 79.7(3)
C5 Rh1 C2 C1 36.9(3)
O7 Rh1 C2 C1 -66.4(3)
C56 Rh1 C2 C1 -99.5(3)
N8 Rh1 C2 C3 113.1(3)
N1 Rh1 C2 C3 14.6(5)
C4 Rh1 C2 C3 -38.7(3)
C5 Rh1 C2 C3 -81.5(3)
C1 Rh1 C2 C3 -118.5(4)
O7 Rh1 C2 C3 175.1(2)
C56 Rh1 C2 C3 142.0(3)
N8 Rh1 C2 C7 -7.4(5)
N1 Rh1 C2 C7 -105.9(5)
C3 Rh1 C2 C7 -120.5(6)
C4 Rh1 C2 C7 -159.2(5)
C5 Rh1 C2 C7 158.0(5)
C1 Rh1 C2 C7 121.1(6)
O7 Rh1 C2 C7 54.7(5)
C56 Rh1 C2 C7 21.6(5)
C1 C2 C3 C4 2.0(5)
C7 C2 C3 C4 -177.9(5)
Rh1 C2 C3 C4 63.3(3)
C1 C2 C3 C8 177.8(4)
C7 C2 C3 C8 -2.1(7)
Rh1 C2 C3 C8 -120.9(5)
C1 C2 C3 Rh1 -61.3(3)
C7 C2 C3 Rh1 118.8(5)
N8 Rh1 C3 C4 165.1(3)
N1 Rh1 C3 C4 72.4(3)
C2 Rh1 C3 C4 -116.0(4)
C5 Rh1 C3 C4 -36.4(3)
C1 Rh1 C3 C4 -79.3(3)
O7 Rh1 C3 C4 -128.7(4)
C56 Rh1 C3 C4 -178.8(2)
N8 Rh1 C3 C2 -78.9(3)
N1 Rh1 C3 C2 -171.6(3)
C4 Rh1 C3 C2 116.0(4)
C5 Rh1 C3 C2 79.6(3)
C1 Rh1 C3 C2 36.7(3)
O7 Rh1 C3 C2 -12.7(6)
C56 Rh1 C3 C2 -62.8(4)
N8 Rh1 C3 C8 42.1(5)
N1 Rh1 C3 C8 -50.6(5)
C2 Rh1 C3 C8 121.0(6)
C4 Rh1 C3 C8 -123.0(6)
C5 Rh1 C3 C8 -159.4(6)
C1 Rh1 C3 C8 157.8(6)
O7 Rh1 C3 C8 108.3(6)
C56 Rh1 C3 C8 58.2(6)
C2 C3 C4 C5 -3.0(5)
C8 C3 C4 C5 -178.7(4)
Rh1 C3 C4 C5 60.0(3)
C2 C3 C4 C9 179.0(4)
C8 C3 C4 C9 3.2(7)
Rh1 C3 C4 C9 -118.1(4)
C2 C3 C4 Rh1 -63.0(3)
C8 C3 C4 Rh1 121.3(5)
N8 Rh1 C4 C5 -147.9(3)
N1 Rh1 C4 C5 125.8(3)
C3 Rh1 C4 C5 -119.9(4)
C2 Rh1 C4 C5 -80.5(3)
C1 Rh1 C4 C5 -38.1(3)
O7 Rh1 C4 C5 29.9(4)
C56 Rh1 C4 C5 -17(12)
N8 Rh1 C4 C3 -28.0(5)
N1 Rh1 C4 C3 -114.3(3)
C2 Rh1 C4 C3 39.4(3)
C5 Rh1 C4 C3 119.9(4)
C1 Rh1 C4 C3 81.8(3)
O7 Rh1 C4 C3 149.8(3)
C56 Rh1 C4 C3 103(12)
N8 Rh1 C4 C9 91.4(5)
N1 Rh1 C4 C9 5.1(5)
C3 Rh1 C4 C9 119.4(6)
C2 Rh1 C4 C9 158.8(5)
C5 Rh1 C4 C9 -120.7(6)
C1 Rh1 C4 C9 -158.8(5)
O7 Rh1 C4 C9 -90.7(5)
C56 Rh1 C4 C9 -138(11)
C3 C4 C5 C1 2.9(5)
C9 C4 C5 C1 -179.1(4)
Rh1 C4 C5 C1 61.5(3)
C3 C4 C5 C10 178.1(4)
C9 C4 C5 C10 -3.8(7)
Rh1 C4 C5 C10 -123.2(4)
C3 C4 C5 Rh1 -58.7(3)
C9 C4 C5 Rh1 119.4(4)
C2 C1 C5 C4 -1.6(5)
C6 C1 C5 C4 178.3(4)
Rh1 C1 C5 C4 -61.2(3)
C2 C1 C5 C10 -176.8(4)
C6 C1 C5 C10 3.1(7)
Rh1 C1 C5 C10 123.6(4)
C2 C1 C5 Rh1 59.6(3)
C6 C1 C5 Rh1 -120.5(4)
N8 Rh1 C5 C4 127.9(4)
N1 Rh1 C5 C4 -62.2(3)
C3 Rh1 C5 C4 36.9(3)
C2 Rh1 C5 C4 81.0(3)
C1 Rh1 C5 C4 117.3(4)
O7 Rh1 C5 C4 -163.9(2)
C56 Rh1 C5 C4 179.6(2)
N8 Rh1 C5 C1 10.6(6)
N1 Rh1 C5 C1 -179.5(2)
C3 Rh1 C5 C1 -80.4(3)
C2 Rh1 C5 C1 -36.3(3)
C4 Rh1 C5 C1 -117.3(4)
O7 Rh1 C5 C1 78.8(3)
C56 Rh1 C5 C1 62.3(3)
N8 Rh1 C5 C10 -111.5(5)
N1 Rh1 C5 C10 58.4(5)
C3 Rh1 C5 C10 157.5(5)
C2 Rh1 C5 C10 -158.5(5)
C4 Rh1 C5 C10 120.6(6)
C1 Rh1 C5 C10 -122.1(6)
O7 Rh1 C5 C10 -43.4(5)
C56 Rh1 C5 C10 -59.8(5)
Rh2 O1 C11 N1 -176.3(3)
Ca1 O1 C11 N1 -54.5(4)
Rh2 O1 C11 N2 2.9(3)
Ca1 O1 C11 N2 124.7(3)
Ca1 O1 C11 Rh2 121.8(2)
C14 N1 C11 O1 171.6(3)
Rh1 N1 C11 O1 -24.1(5)
C14 N1 C11 N2 -7.5(5)
Rh1 N1 C11 N2 156.8(3)
C14 N1 C11 Rh2 34(3)
Rh1 N1 C11 Rh2 -162(3)
C12 N2 C11 O1 -172.9(3)
Rh2 N2 C11 O1 -3.2(3)
C12 N2 C11 N1 6.3(6)
Rh2 N2 C11 N1 176.0(3)
C12 N2 C11 Rh2 -169.7(4)
N2 Rh2 C11 O1 176.6(4)
N3 Rh2 C11 O1 -96.2(2)
C18 Rh2 C11 O1 150.7(3)
C20 Rh2 C11 O1 27.6(3)
C17 Rh2 C11 O1 110.6(2)
C16 Rh2 C11 O1 67.6(3)
C19 Rh2 C11 O1 -24(2)
N2 Rh2 C11 N1 -44(3)
N3 Rh2 C11 N1 43(3)
C18 Rh2 C11 N1 -70(3)
C20 Rh2 C11 N1 167(3)
C17 Rh2 C11 N1 -110(3)
C16 Rh2 C11 N1 -153(3)
C19 Rh2 C11 N1 115(4)
O1 Rh2 C11 N1 140(3)
N3 Rh2 C11 N2 87.2(2)
C18 Rh2 C11 N2 -25.9(4)
C20 Rh2 C11 N2 -149.0(3)
C17 Rh2 C11 N2 -66.0(3)
C16 Rh2 C11 N2 -109.0(3)
C19 Rh2 C11 N2 159(2)
O1 Rh2 C11 N2 -176.6(4)
C11 N2 C12 O2 179.0(4)
Rh2 N2 C12 O2 14.9(7)
C11 N2 C12 C13 -0.3(5)
Rh2 N2 C12 C13 -164.4(3)
O2 C12 C13 C14 177.0(4)
N2 C12 C13 C14 -3.7(6)
O2 C12 C13 C15 -3.3(7)
N2 C12 C13 C15 176.0(4)
C12 C13 C14 N1 2.3(6)
C15 C13 C14 N1 -177.3(4)
C11 N1 C14 C13 3.1(6)
Rh1 N1 C14 C13 -162.0(3)
N2 Rh2 C16 C17 68.8(3)
N3 Rh2 C16 C17 -115.1(4)
C18 Rh2 C16 C17 -37.6(3)
C20 Rh2 C16 C17 -118.3(4)
C19 Rh2 C16 C17 -81.1(3)
O1 Rh2 C16 C17 131.3(2)
C11 Rh2 C16 C17 103.1(3)
N2 Rh2 C16 C20 -172.9(2)
N3 Rh2 C16 C20 3.2(5)
C18 Rh2 C16 C20 80.7(3)
C17 Rh2 C16 C20 118.3(4)
C19 Rh2 C16 C20 37.2(3)
O1 Rh2 C16 C20 -110.4(3)
C11 Rh2 C16 C20 -138.6(2)
N2 Rh2 C16 C21 -54.5(5)
N3 Rh2 C16 C21 121.7(5)
C18 Rh2 C16 C21 -160.8(5)
C20 Rh2 C16 C21 118.5(6)
C17 Rh2 C16 C21 -123.2(5)
C19 Rh2 C16 C21 155.7(5)
O1 Rh2 C16 C21 8.1(5)
C11 Rh2 C16 C21 -20.1(5)
C20 C16 C17 C18 -1.6(5)
C21 C16 C17 C18 179.8(5)
Rh2 C16 C17 C18 58.8(3)
C20 C16 C17 C22 179.1(5)
C21 C16 C17 C22 0.5(8)
Rh2 C16 C17 C22 -120.5(5)
C20 C16 C17 Rh2 -60.4(3)
C21 C16 C17 Rh2 121.0(5)
N2 Rh2 C17 C16 -125.2(2)
N3 Rh2 C17 C16 135.0(3)
C18 Rh2 C17 C16 119.3(4)
C20 Rh2 C17 C16 37.9(2)
C19 Rh2 C17 C16 80.4(3)
O1 Rh2 C17 C16 -62.3(3)
C11 Rh2 C17 C16 -96.6(3)
N2 Rh2 C17 C18 115.6(3)
N3 Rh2 C17 C18 15.7(4)
C20 Rh2 C17 C18 -81.3(3)
C16 Rh2 C17 C18 -119.3(4)
C19 Rh2 C17 C18 -38.9(3)
O1 Rh2 C17 C18 178.4(2)
C11 Rh2 C17 C18 144.1(3)
N2 Rh2 C17 C22 -3.9(5)
N3 Rh2 C17 C22 -103.8(5)
C18 Rh2 C17 C22 -119.5(6)
C20 Rh2 C17 C22 159.2(5)
C16 Rh2 C17 C22 121.2(6)
C19 Rh2 C17 C22 -158.4(5)
O1 Rh2 C17 C22 58.9(5)
C11 Rh2 C17 C22 24.6(5)
C16 C17 C18 C19 3.5(5)
C22 C17 C18 C19 -177.2(5)
Rh2 C17 C18 C19 63.6(3)
C16 C17 C18 C23 178.2(5)
C22 C17 C18 C23 -2.5(8)
Rh2 C17 C18 C23 -121.7(5)
C16 C17 C18 Rh2 -60.1(3)
C22 C17 C18 Rh2 119.2(5)
N2 Rh2 C18 C19 166.2(2)
N3 Rh2 C18 C19 73.3(3)
C20 Rh2 C18 C19 -36.2(3)
C17 Rh2 C18 C19 -116.0(4)
C16 Rh2 C18 C19 -79.5(3)
O1 Rh2 C18 C19 -120.6(5)
C11 Rh2 C18 C19 -179.5(2)
N2 Rh2 C18 C17 -77.8(3)
N3 Rh2 C18 C17 -170.7(2)
C20 Rh2 C18 C17 79.8(3)
C16 Rh2 C18 C17 36.5(3)
C19 Rh2 C18 C17 116.0(4)
O1 Rh2 C18 C17 -4.6(7)
C11 Rh2 C18 C17 -63.4(4)
N2 Rh2 C18 C23 42.8(5)
N3 Rh2 C18 C23 -50.1(5)
C20 Rh2 C18 C23 -159.6(5)
C17 Rh2 C18 C23 120.6(6)
C16 Rh2 C18 C23 157.1(5)
C19 Rh2 C18 C23 -123.4(6)
O1 Rh2 C18 C23 116.0(6)
C11 Rh2 C18 C23 57.2(6)
C17 C18 C19 C20 -4.1(5)
C23 C18 C19 C20 -178.7(5)
Rh2 C18 C19 C20 59.2(3)
C17 C18 C19 C24 178.1(4)
C23 C18 C19 C24 3.5(8)
Rh2 C18 C19 C24 -118.6(4)
C17 C18 C19 Rh2 -63.3(3)
C23 C18 C19 Rh2 122.1(5)
N2 Rh2 C19 C20 -147.9(3)
N3 Rh2 C19 C20 127.4(3)
C18 Rh2 C19 C20 -119.8(4)
C17 Rh2 C19 C20 -80.6(3)
C16 Rh2 C19 C20 -38.0(3)
O1 Rh2 C19 C20 33.7(4)
C11 Rh2 C19 C20 56(2)
N2 Rh2 C19 C18 -28.1(5)
N3 Rh2 C19 C18 -112.8(3)
C20 Rh2 C19 C18 119.8(4)
C17 Rh2 C19 C18 39.1(3)
C16 Rh2 C19 C18 81.7(3)
O1 Rh2 C19 C18 153.5(3)
C11 Rh2 C19 C18 175(2)
N2 Rh2 C19 C24 89.9(5)
N3 Rh2 C19 C24 5.2(4)
C18 Rh2 C19 C24 118.0(5)
C20 Rh2 C19 C24 -122.2(5)
C17 Rh2 C19 C24 157.2(5)
C16 Rh2 C19 C24 -160.2(5)
O1 Rh2 C19 C24 -88.5(5)
C11 Rh2 C19 C24 -67(2)
C18 C19 C20 C16 3.1(5)
C24 C19 C20 C16 -179.2(4)
Rh2 C19 C20 C16 61.3(3)
C18 C19 C20 C25 -177.3(4)
C24 C19 C20 C25 0.4(7)
Rh2 C19 C20 C25 -119.1(5)
C18 C19 C20 Rh2 -58.2(3)
C24 C19 C20 Rh2 119.5(5)
C17 C16 C20 C19 -0.9(5)
C21 C16 C20 C19 177.7(4)
Rh2 C16 C20 C19 -61.7(3)
C17 C16 C20 C25 179.4(4)
C21 C16 C20 C25 -1.9(7)
Rh2 C16 C20 C25 118.6(4)
C17 C16 C20 Rh2 60.8(3)
C21 C16 C20 Rh2 -120.6(5)
N2 Rh2 C20 C19 135.7(4)
N3 Rh2 C20 C19 -60.3(3)
C18 Rh2 C20 C19 37.2(3)
C17 Rh2 C20 C19 81.0(3)
C16 Rh2 C20 C19 118.1(4)
O1 Rh2 C20 C19 -160.7(2)
C11 Rh2 C20 C19 -175.2(2)
N2 Rh2 C20 C16 17.6(6)
N3 Rh2 C20 C16 -178.4(2)
C18 Rh2 C20 C16 -80.9(3)
C17 Rh2 C20 C16 -37.1(3)
C19 Rh2 C20 C16 -118.1(4)
O1 Rh2 C20 C16 81.2(3)
C11 Rh2 C20 C16 66.7(3)
N2 Rh2 C20 C25 -103.0(5)
N3 Rh2 C20 C25 61.0(4)
C18 Rh2 C20 C25 158.5(4)
C17 Rh2 C20 C25 -157.7(4)
C16 Rh2 C20 C25 -120.6(5)
C19 Rh2 C20 C25 121.3(5)
O1 Rh2 C20 C25 -39.4(4)
C11 Rh2 C20 C25 -53.8(5)
Rh3 O3 C26 N4 1.6(3)
Ca1 O3 C26 N4 123.6(3)
Rh3 O3 C26 N3 -178.1(4)
Ca1 O3 C26 N3 -56.1(5)
Ca1 O3 C26 Rh3 122.0(2)
C27 N4 C26 O3 -175.0(4)
Rh3 N4 C26 O3 -1.7(4)
C27 N4 C26 N3 4.6(6)
Rh3 N4 C26 N3 177.9(3)
C27 N4 C26 Rh3 -173.3(5)
C29 N3 C26 O3 172.5(4)
Rh2 N3 C26 O3 -23.4(5)
C29 N3 C26 N4 -7.1(6)
Rh2 N3 C26 N4 157.0(3)
C29 N3 C26 Rh3 14(4)
Rh2 N3 C26 Rh3 178(100)
N4 Rh3 C26 O3 178.2(4)
C33 Rh3 C26 O3 150.2(3)
N5 Rh3 C26 O3 -94.9(2)
C34 Rh3 C26 O3 12(19)
C32 Rh3 C26 O3 111.4(2)
C35 Rh3 C26 O3 30.1(3)
C31 Rh3 C26 O3 68.8(3)
C33 Rh3 C26 N4 -28.0(4)
N5 Rh3 C26 N4 86.9(3)
C34 Rh3 C26 N4 -166(30)
C32 Rh3 C26 N4 -66.8(3)
C35 Rh3 C26 N4 -148.1(3)
C31 Rh3 C26 N4 -109.4(3)
O3 Rh3 C26 N4 -178.2(4)
N4 Rh3 C26 N3 -22(3)
C33 Rh3 C26 N3 -50(4)
N5 Rh3 C26 N3 65(3)
C34 Rh3 C26 N3 172(100)
C32 Rh3 C26 N3 -89(3)
C35 Rh3 C26 N3 -170(3)
C31 Rh3 C26 N3 -131(3)
O3 Rh3 C26 N3 160(4)
C26 N4 C27 O4 -178.0(4)
Rh3 N4 C27 O4 12.1(7)
C26 N4 C27 C28 1.7(6)
Rh3 N4 C27 C28 -168.1(3)
O4 C27 C28 C29 174.8(4)
N4 C27 C28 C29 -4.9(6)
O4 C27 C28 C30 -5.6(7)
N4 C27 C28 C30 174.7(4)
C27 C28 C29 N3 2.5(6)
C30 C28 C29 N3 -177.1(4)
C26 N3 C29 C28 3.5(6)
Rh2 N3 C29 C28 -161.2(3)
N4 Rh3 C31 C32 64.2(3)
C33 Rh3 C31 C32 -39.0(3)
N5 Rh3 C31 C32 -119.7(4)
C34 Rh3 C31 C32 -82.3(3)
C35 Rh3 C31 C32 -120.0(4)
O3 Rh3 C31 C32 126.4(2)
C26 Rh3 C31 C32 98.2(3)
N4 Rh3 C31 C35 -175.9(2)
C33 Rh3 C31 C35 81.0(3)
N5 Rh3 C31 C35 0.3(5)
C34 Rh3 C31 C35 37.7(3)
C32 Rh3 C31 C35 120.0(4)
O3 Rh3 C31 C35 -113.7(3)
C26 Rh3 C31 C35 -141.9(2)
N4 Rh3 C31 C36 -56.5(5)
C33 Rh3 C31 C36 -159.7(5)
N5 Rh3 C31 C36 119.6(4)
C34 Rh3 C31 C36 157.0(5)
C32 Rh3 C31 C36 -120.7(6)
C35 Rh3 C31 C36 119.4(6)
O3 Rh3 C31 C36 5.7(5)
C26 Rh3 C31 C36 -22.5(5)
C35 C31 C32 C33 -0.5(5)
C36 C31 C32 C33 -178.6(4)
Rh3 C31 C32 C33 59.2(3)
C35 C31 C32 C37 -179.8(4)
C36 C31 C32 C37 2.0(7)
Rh3 C31 C32 C37 -120.1(5)
C35 C31 C32 Rh3 -59.7(3)
C36 C31 C32 Rh3 122.1(4)
N4 Rh3 C32 C31 -128.5(3)
C33 Rh3 C32 C31 117.3(4)
N5 Rh3 C32 C31 133.4(3)
C34 Rh3 C32 C31 79.3(3)
C35 Rh3 C32 C31 37.0(3)
O3 Rh3 C32 C31 -67.4(3)
C26 Rh3 C32 C31 -100.2(3)
N4 Rh3 C32 C33 114.2(3)
N5 Rh3 C32 C33 16.1(5)
C34 Rh3 C32 C33 -38.0(3)
C35 Rh3 C32 C33 -80.3(3)
C31 Rh3 C32 C33 -117.3(4)
O3 Rh3 C32 C33 175.3(3)
C26 Rh3 C32 C33 142.5(3)
N4 Rh3 C32 C37 -5.5(5)
C33 Rh3 C32 C37 -119.8(6)
N5 Rh3 C32 C37 -103.6(5)
C34 Rh3 C32 C37 -157.7(5)
C35 Rh3 C32 C37 160.0(5)
C31 Rh3 C32 C37 122.9(6)
O3 Rh3 C32 C37 55.5(5)
C26 Rh3 C32 C37 22.8(5)
C31 C32 C33 C34 2.2(5)
C37 C32 C33 C34 -178.4(4)
Rh3 C32 C33 C34 63.2(3)
C31 C32 C33 C38 177.2(4)
C37 C32 C33 C38 -3.5(7)
Rh3 C32 C33 C38 -121.8(5)
C31 C32 C33 Rh3 -61.0(3)
C37 C32 C33 Rh3 118.4(5)
N4 Rh3 C33 C34 165.5(3)
N5 Rh3 C33 C34 72.1(3)
C32 Rh3 C33 C34 -117.1(4)
C35 Rh3 C33 C34 -36.1(3)
C31 Rh3 C33 C34 -79.5(3)
O3 Rh3 C33 C34 -129.6(5)
C26 Rh3 C33 C34 -179.5(3)
N4 Rh3 C33 C32 -77.4(3)
N5 Rh3 C33 C32 -170.8(3)
C34 Rh3 C33 C32 117.1(4)
C35 Rh3 C33 C32 81.0(3)
C31 Rh3 C33 C32 37.5(3)
O3 Rh3 C33 C32 -12.6(7)
C26 Rh3 C33 C32 -62.4(4)
N4 Rh3 C33 C38 42.2(5)
N5 Rh3 C33 C38 -51.2(5)
C34 Rh3 C33 C38 -123.3(6)
C32 Rh3 C33 C38 119.7(6)
C35 Rh3 C33 C38 -159.3(5)
C31 Rh3 C33 C38 157.2(5)
O3 Rh3 C33 C38 107.1(6)
C26 Rh3 C33 C38 57.2(6)
C32 C33 C34 C35 -3.2(5)
C38 C33 C34 C35 -178.0(5)
Rh3 C33 C34 C35 59.7(3)
C32 C33 C34 C39 178.0(4)
C38 C33 C34 C39 3.2(8)
Rh3 C33 C34 C39 -119.1(5)
C32 C33 C34 Rh3 -62.9(3)
C38 C33 C34 Rh3 122.3(5)
N4 Rh3 C34 C35 -147.7(3)
C33 Rh3 C34 C35 -120.3(4)
N5 Rh3 C34 C35 125.1(3)
C32 Rh3 C34 C35 -81.3(3)
C31 Rh3 C34 C35 -38.7(3)
O3 Rh3 C34 C35 30.1(4)
C26 Rh3 C34 C35 18(19)
N4 Rh3 C34 C33 -27.4(5)
N5 Rh3 C34 C33 -114.6(3)
C32 Rh3 C34 C33 39.0(3)
C35 Rh3 C34 C33 120.3(4)
C31 Rh3 C34 C33 81.6(3)
O3 Rh3 C34 C33 150.4(3)
C26 Rh3 C34 C33 138(19)
N4 Rh3 C34 C39 91.5(6)
C33 Rh3 C34 C39 118.9(6)
N5 Rh3 C34 C39 4.3(5)
C32 Rh3 C34 C39 157.8(6)
C35 Rh3 C34 C39 -120.8(6)
C31 Rh3 C34 C39 -159.5(6)
O3 Rh3 C34 C39 -90.7(6)
C26 Rh3 C34 C39 -103(19)
C33 C34 C35 C31 2.9(5)
C39 C34 C35 C31 -178.3(4)
Rh3 C34 C35 C31 61.2(3)
C33 C34 C35 C40 180.0(4)
C39 C34 C35 C40 -1.3(7)
Rh3 C34 C35 C40 -121.7(5)
C33 C34 C35 Rh3 -58.3(3)
C39 C34 C35 Rh3 120.5(5)
C32 C31 C35 C34 -1.5(5)
C36 C31 C35 C34 176.7(4)
Rh3 C31 C35 C34 -61.3(3)
C32 C31 C35 C40 -178.6(4)
C36 C31 C35 C40 -0.4(7)
Rh3 C31 C35 C40 121.6(4)
C32 C31 C35 Rh3 59.9(3)
C36 C31 C35 Rh3 -122.0(4)
N4 Rh3 C35 C34 127.6(4)
C33 Rh3 C35 C34 36.7(3)
N5 Rh3 C35 C34 -62.7(3)
C32 Rh3 C35 C34 80.8(3)
C31 Rh3 C35 C34 117.1(4)
O3 Rh3 C35 C34 -164.0(2)
C26 Rh3 C35 C34 -179.8(2)
N4 Rh3 C35 C31 10.5(6)
C33 Rh3 C35 C31 -80.5(3)
N5 Rh3 C35 C31 -179.9(2)
C34 Rh3 C35 C31 -117.1(4)
C32 Rh3 C35 C31 -36.3(3)
O3 Rh3 C35 C31 78.9(3)
C26 Rh3 C35 C31 63.1(3)
N4 Rh3 C35 C40 -110.2(5)
C33 Rh3 C35 C40 158.8(5)
N5 Rh3 C35 C40 59.4(5)
C34 Rh3 C35 C40 122.2(5)
C32 Rh3 C35 C40 -157.0(5)
C31 Rh3 C35 C40 -120.7(5)
O3 Rh3 C35 C40 -41.8(5)
C26 Rh3 C35 C40 -57.6(5)
Rh4 O5 C41 N5 -178.6(4)
Ca1 O5 C41 N5 -58.3(5)
Rh4 O5 C41 N6 1.8(3)
Ca1 O5 C41 N6 122.2(3)
C44 N5 C41 O5 172.9(4)
Rh3 N5 C41 O5 -21.3(5)
C44 N5 C41 N6 -7.6(6)
Rh3 N5 C41 N6 158.2(3)
C42 N6 C41 O5 -173.1(3)
Rh4 N6 C41 O5 -2.0(3)
C42 N6 C41 N5 7.4(6)
Rh4 N6 C41 N5 178.4(3)
C41 N6 C42 O6 178.1(4)
Rh4 N6 C42 O6 12.1(7)
C41 N6 C42 C43 -1.9(6)
Rh4 N6 C42 C43 -167.9(3)
O6 C42 C43 C44 177.7(4)
N6 C42 C43 C44 -2.3(6)
O6 C42 C43 C45 -2.6(7)
N6 C42 C43 C45 177.4(4)
C42 C43 C44 N5 1.8(6)
C45 C43 C44 N5 -177.9(4)
C41 N5 C44 C43 3.0(6)
Rh3 N5 C44 C43 -163.7(3)
N7 Rh4 C46 C47 -126.8(3)
N6 Rh4 C46 C47 62.8(3)
C48 Rh4 C46 C47 -38.4(3)
C50 Rh4 C46 C47 -119.6(4)
C49 Rh4 C46 C47 -82.0(3)
O5 Rh4 C46 C47 123.3(2)
N7 Rh4 C46 C50 -7.2(5)
N6 Rh4 C46 C50 -177.6(3)
C48 Rh4 C46 C50 81.2(3)
C47 Rh4 C46 C50 119.6(4)
C49 Rh4 C46 C50 37.6(3)
O5 Rh4 C46 C50 -117.1(3)
N7 Rh4 C46 C51 111.4(5)
N6 Rh4 C46 C51 -59.0(5)
C48 Rh4 C46 C51 -160.2(5)
C47 Rh4 C46 C51 -121.8(5)
C50 Rh4 C46 C51 118.6(6)
C49 Rh4 C46 C51 156.2(5)
O5 Rh4 C46 C51 1.5(5)
C50 C46 C47 C48 -0.1(5)
C51 C46 C47 C48 179.4(5)
Rh4 C46 C47 C48 60.4(3)
C50 C46 C47 C52 -180.0(5)
C51 C46 C47 C52 -0.5(8)
Rh4 C46 C47 C52 -119.5(5)
C50 C46 C47 Rh4 -60.5(3)
C51 C46 C47 Rh4 119.0(5)
N7 Rh4 C47 C46 128.3(3)
N6 Rh4 C47 C46 -131.0(2)
C48 Rh4 C47 C46 117.9(4)
C50 Rh4 C47 C46 37.1(3)
C49 Rh4 C47 C46 79.3(3)
O5 Rh4 C47 C46 -68.4(3)
N7 Rh4 C47 C48 10.4(5)
N6 Rh4 C47 C48 111.1(3)
C46 Rh4 C47 C48 -117.9(4)
C50 Rh4 C47 C48 -80.8(3)
C49 Rh4 C47 C48 -38.6(3)
O5 Rh4 C47 C48 173.7(3)
N7 Rh4 C47 C52 -109.1(5)
N6 Rh4 C47 C52 -8.4(5)
C48 Rh4 C47 C52 -119.5(6)
C46 Rh4 C47 C52 122.6(5)
C50 Rh4 C47 C52 159.7(5)
C49 Rh4 C47 C52 -158.1(5)
O5 Rh4 C47 C52 54.3(5)
C46 C47 C48 C49 1.6(5)
C52 C47 C48 C49 -178.5(5)
Rh4 C47 C48 C49 62.6(3)
C46 C47 C48 C53 177.3(5)
C52 C47 C48 C53 -2.8(8)
Rh4 C47 C48 C53 -121.7(5)
C46 C47 C48 Rh4 -61.0(3)
C52 C47 C48 Rh4 118.9(5)
N7 Rh4 C48 C49 69.0(3)
N6 Rh4 C48 C49 162.5(3)
C47 Rh4 C48 C49 -116.5(4)
C46 Rh4 C48 C49 -79.2(3)
C50 Rh4 C48 C49 -36.0(3)
O5 Rh4 C48 C49 -130.6(4)
N7 Rh4 C48 C47 -174.4(3)
N6 Rh4 C48 C47 -81.0(3)
C46 Rh4 C48 C47 37.3(3)
C50 Rh4 C48 C47 80.6(3)
C49 Rh4 C48 C47 116.5(4)
O5 Rh4 C48 C47 -14.1(6)
N7 Rh4 C48 C53 -53.8(5)
N6 Rh4 C48 C53 39.6(5)
C47 Rh4 C48 C53 120.6(6)
C46 Rh4 C48 C53 157.9(5)
C50 Rh4 C48 C53 -158.8(5)
C49 Rh4 C48 C53 -122.9(6)
O5 Rh4 C48 C53 106.5(5)
C47 C48 C49 C50 -2.5(5)
C53 C48 C49 C50 -178.2(5)
Rh4 C48 C49 C50 59.4(3)
C47 C48 C49 C54 179.9(5)
C53 C48 C49 C54 4.2(8)
Rh4 C48 C49 C54 -118.2(5)
C47 C48 C49 Rh4 -61.9(3)
C53 C48 C49 Rh4 122.4(5)
N7 Rh4 C49 C50 121.1(3)
N6 Rh4 C49 C50 -152.3(3)
C48 Rh4 C49 C50 -120.2(4)
C47 Rh4 C49 C50 -81.3(3)
C46 Rh4 C49 C50 -38.5(3)
O5 Rh4 C49 C50 21.6(4)
N7 Rh4 C49 C48 -118.7(3)
N6 Rh4 C49 C48 -32.1(4)
C47 Rh4 C49 C48 38.9(3)
C46 Rh4 C49 C48 81.7(3)
C50 Rh4 C49 C48 120.2(4)
O5 Rh4 C49 C48 141.7(3)
N7 Rh4 C49 C54 1.3(5)
N6 Rh4 C49 C54 87.9(6)
C48 Rh4 C49 C54 120.0(6)
C47 Rh4 C49 C54 158.9(6)
C46 Rh4 C49 C54 -158.3(6)
C50 Rh4 C49 C54 -119.8(6)
O5 Rh4 C49 C54 -98.2(5)
C48 C49 C50 C46 2.4(5)
C54 C49 C50 C46 -179.9(5)
Rh4 C49 C50 C46 61.0(3)
C48 C49 C50 C55 178.5(5)
C54 C49 C50 C55 -3.9(8)
Rh4 C49 C50 C55 -122.9(5)
C48 C49 C50 Rh4 -58.6(3)
C54 C49 C50 Rh4 119.1(5)
C47 C46 C50 C49 -1.4(5)
C51 C46 C50 C49 179.1(4)
Rh4 C46 C50 C49 -61.8(3)
C47 C46 C50 C55 -177.7(5)
C51 C46 C50 C55 2.8(7)
Rh4 C46 C50 C55 121.9(5)
C47 C46 C50 Rh4 60.4(3)
C51 C46 C50 Rh4 -119.1(5)
N7 Rh4 C50 C49 -66.6(3)
N6 Rh4 C50 C49 124.0(5)
C48 Rh4 C50 C49 37.0(3)
C47 Rh4 C50 C49 80.7(3)
C46 Rh4 C50 C49 117.3(4)
O5 Rh4 C50 C49 -168.7(2)
N7 Rh4 C50 C46 176.2(3)
N6 Rh4 C50 C46 6.7(7)
C48 Rh4 C50 C46 -80.3(3)
C47 Rh4 C50 C46 -36.6(3)
C49 Rh4 C50 C46 -117.3(4)
O5 Rh4 C50 C46 74.0(3)
N7 Rh4 C50 C55 57.2(5)
N6 Rh4 C50 C55 -112.2(6)
C48 Rh4 C50 C55 160.7(5)
C47 Rh4 C50 C55 -155.5(5)
C46 Rh4 C50 C55 -119.0(6)
C49 Rh4 C50 C55 123.8(6)
O5 Rh4 C50 C55 -45.0(5)
Rh1 O7 C56 N7 -179.3(4)
Ca1 O7 C56 N7 -57.9(5)
Rh1 O7 C56 N8 0.1(3)
Ca1 O7 C56 N8 121.5(3)
Ca1 O7 C56 Rh1 121.4(2)
C59 N7 C56 O7 172.8(4)
Rh4 N7 C56 O7 -19.3(5)
C59 N7 C56 N8 -6.6(6)
Rh4 N7 C56 N8 161.3(3)
C59 N7 C56 Rh1 4(6)
Rh4 N7 C56 Rh1 172(5)
C57 N8 C56 O7 -171.3(4)
Rh1 N8 C56 O7 -0.1(3)
C57 N8 C56 N7 8.1(6)
Rh1 N8 C56 N7 179.3(3)
C57 N8 C56 Rh1 -171.2(4)
N8 Rh1 C56 O7 179.9(4)
N1 Rh1 C56 O7 -94.9(2)
C3 Rh1 C56 O7 149.9(3)
C2 Rh1 C56 O7 111.1(2)
C4 Rh1 C56 O7 48(12)
C5 Rh1 C56 O7 31.2(3)
C1 Rh1 C56 O7 68.9(3)
N8 Rh1 C56 N7 -11(5)
N1 Rh1 C56 N7 74(5)
C3 Rh1 C56 N7 -41(6)
C2 Rh1 C56 N7 -80(6)
C4 Rh1 C56 N7 -142(11)
C5 Rh1 C56 N7 -160(5)
C1 Rh1 C56 N7 -122(5)
O7 Rh1 C56 N7 169(6)
N1 Rh1 C56 N8 85.2(2)
C3 Rh1 C56 N8 -30.0(4)
C2 Rh1 C56 N8 -68.7(3)
C4 Rh1 C56 N8 -132(12)
C5 Rh1 C56 N8 -148.6(3)
C1 Rh1 C56 N8 -110.9(3)
O7 Rh1 C56 N8 -179.9(4)
C56 N8 C57 O8 176.1(4)
Rh1 N8 C57 O8 9.9(7)
C56 N8 C57 C58 -3.9(6)
Rh1 N8 C57 C58 -170.1(3)
O8 C57 C58 C59 179.2(4)
N8 C57 C58 C59 -0.8(6)
O8 C57 C58 C60 -1.1(7)
N8 C57 C58 C60 178.8(4)
C57 C58 C59 N7 2.0(6)
C60 C58 C59 N7 -177.6(4)
C56 N7 C59 C58 1.4(6)
Rh4 N7 C59 C58 -167.0(3)
Ca1 N10 C61 C62 27(42)
